data_1564267
loop_
_publ_author_name
'Speelman, Amy L.'
'Tran, Ba'
'Erickson, Jeremy D.'
'Vasiliu, Monica'
'Dixon, David A.'
'Bullock, R. Morris'

_publ_section_title
;
 Accelerating the Insertion Reactions of (NHC)Cu-H via Remote Ligand
 Functionalization
;
_journal_name_full 'Chemical Science'
_journal_paper_doi 10.1039/D1SC01911B
_journal_year 2021
_chemical_formula_moiety 'C75 H69 Cu N2, C7 H8'
_chemical_formula_sum 'C82 H77 Cu N2'
_chemical_formula_weight 1153.99
_space_group_crystal_system monoclinic
_space_group_IT_number 4
_space_group_name_Hall 'P 2yb'
_space_group_name_H-M_alt 'P 1 21 1'
_atom_sites_solution_hydrogens geom
_audit_creation_date 2020-12-22
_audit_creation_method
;
Olex2 1.3-alpha
(compiled 2020.11.12 svn.r5f609507 for OlexSys, GUI svn.r6226)
;
_audit_update_record
;
2020-12-31 deposited with the CCDC.	2021-07-23 downloaded from the CCDC.
;
_cell_angle_alpha 90
_cell_angle_beta 99.399(2)
_cell_angle_gamma 90
_cell_formula_units_Z 4
_cell_length_a 16.4302(8)
_cell_length_b 18.0856(8)
_cell_length_c 21.8382(10)
_cell_measurement_reflns_used 9270
_cell_measurement_temperature 100.0
_cell_measurement_theta_max 29.996
_cell_measurement_theta_min 2.376
_cell_volume 6402.1(5)
_computing_cell_refinement 'SAINT v8.37A (Bruker, 2015)'
_computing_data_reduction 'SAINT v8.37A (Bruker, 2015)'
_computing_molecular_graphics 'Olex2 1.3-alpha (Dolomanov et al., 2009)'
_computing_publication_material 'Olex2 1.3-alpha (Dolomanov et al., 2009)'
_computing_structure_refinement 'SHELXL 2018/3 (Sheldrick, 2015)'
_computing_structure_solution 'SHELXT 2014/5 (Sheldrick, 2014)'
_diffrn_ambient_temperature 100.0
_diffrn_measured_fraction_theta_full 0.999
_diffrn_measured_fraction_theta_max 1.000
_diffrn_measurement_device_type 'Bruker APEX-II CCD'
_diffrn_measurement_method '\f and \w scans'
_diffrn_radiation_type MoK\a
_diffrn_radiation_wavelength 0.71073
_diffrn_reflns_av_R_equivalents 0.0760
_diffrn_reflns_av_unetI/netI 0.0479
_diffrn_reflns_Laue_measured_fraction_full 0.999
_diffrn_reflns_Laue_measured_fraction_max 1.000
_diffrn_reflns_limit_h_max 23
_diffrn_reflns_limit_h_min -23
_diffrn_reflns_limit_k_max 25
_diffrn_reflns_limit_k_min -25
_diffrn_reflns_limit_l_max 29
_diffrn_reflns_limit_l_min -30
_diffrn_reflns_number 367691
_diffrn_reflns_point_group_measured_fraction_full 0.999
_diffrn_reflns_point_group_measured_fraction_max 0.999
_diffrn_reflns_theta_full 25.242
_diffrn_reflns_theta_max 30.032
_diffrn_reflns_theta_min 2.032
_exptl_absorpt_coefficient_mu 0.388
_exptl_absorpt_correction_T_max 0.9196
_exptl_absorpt_correction_T_min 0.8074
_exptl_absorpt_correction_type multi-scan
_exptl_absorpt_process_details
;
SADABS-2014/5 (Bruker,2014/5) was used for absorption correction.
wR2(int) was 0.1191 before and 0.0642 after correction.
The Ratio of minimum to maximum transmission is 0.8780.
The \l/2 correction factor is 0.00150.
;
_exptl_crystal_colour colourless
_exptl_crystal_colour_primary colourless
_exptl_crystal_density_diffrn 1.197
_exptl_crystal_description plate
_exptl_crystal_F_000 2448
_exptl_crystal_size_max 0.51
_exptl_crystal_size_mid 0.302
_exptl_crystal_size_min 0.05
_refine_diff_density_max 0.455
_refine_diff_density_min -0.482
_refine_diff_density_rms 0.064
_refine_ls_abs_structure_details
;
 Flack x determined using 11899 quotients [(I+)-(I-)]/[(I+)+(I-)]
 (Parsons, Flack and Wagner, Acta Cryst. B69 (2013) 249-259).
;
_refine_ls_abs_structure_Flack 0.202(3)
_refine_ls_extinction_method none
_refine_ls_goodness_of_fit_ref 1.058
_refine_ls_hydrogen_treatment constr
_refine_ls_matrix_type full
_refine_ls_number_parameters 1557
_refine_ls_number_reflns 37439
_refine_ls_number_restraints 5
_refine_ls_restrained_S_all 1.060
_refine_ls_R_factor_all 0.0771
_refine_ls_R_factor_gt 0.0556
_refine_ls_shift/su_max 0.001
_refine_ls_shift/su_mean 0.000
_refine_ls_structure_factor_coef Fsqd
_refine_ls_weighting_details 'w=1/[\s^2^(Fo^2^)+(0.0610P)^2^+4.2008P] where P=(Fo^2^+2Fc^2^)/3'
_refine_ls_weighting_scheme calc
_refine_ls_wR_factor_gt 0.1308
_refine_ls_wR_factor_ref 0.1417
_reflns_Friedel_coverage 0.943
_reflns_Friedel_fraction_full 0.999
_reflns_Friedel_fraction_max 0.999
_reflns_number_gt 29874
_reflns_number_total 37439
_reflns_threshold_expression 'I > 2\s(I)'
_cod_data_source_file d1sc01911b3.cif
_cod_data_source_block jdeals03_b
_cod_database_code 1564267
_shelx_shelxl_version_number 2018/3
_shelx_space_group_comment
;
The symmetry employed for this shelxl refinement is uniquely defined
by the following loop, which should always be used as a source of
symmetry information in preference to the above space-group names.
They are only intended as comments.
;
_olex2_refinement_description
;
1. Fixed Uiso
 At 1.2 times of:
  All C(H) groups, All C(H,H) groups, All C(H,H,H,H) groups
 At 1.5 times of:
  All C(H,H,H) groups
2. Restrained distances
 C70-C71 \\sim C70-C72
 with sigma of 0.02
 C71-C73 \\sim C72-C74
 with sigma of 0.02
 C76-C73 \\sim C76-C74
 with sigma of 0.04
 C70-C73 \\sim C70-C74
 with sigma of 0.04
3. Others
 Fixed Sof: H70A(0.5) H70B(0.5) H70C(0.5) H70D(0.5) H75A(0.5) H75B(0.5)
 H75C(0.5) H75D(0.5) C71(0.5) H71A(0.5) H71B(0.5) C73(0.5) H73A(0.5) H73B(0.5)
 C72(0.5) H72A(0.5) H72B(0.5) C74(0.5) H74A(0.5) H74B(0.5)
4.a Ternary CH refined with riding coordinates:
 C10(H10), C24(H24), C43(H43), C57(H57), C87(H87), C101(H101), C120(H120),
 C134(H134)
4.b Secondary CH2 refined with riding coordinates:
 C70(H70A,H70B), C70(H70C,H70D), C75(H75A,H75B), C75(H75C,H75D), C76(H76A,
 H76B), C71(H71A,H71B), C73(H73A,H73B), C72(H72A,H72B), C74(H74A,H74B),
 C147(H14A,H14B), C148(H14C,H14D), C149(H14E,H14F), C150(H15A,H15B), C152(H15C,
 H15D)
4.c Aromatic/amide H refined with riding coordinates:
 C2(H2), C3(H3), C6(H6), C8(H8), C12(H12), C13(H13), C14(H14), C15(H15),
 C16(H16), C18(H18), C19(H19), C20(H20), C21(H21), C22(H22), C26(H26), C27(H27),
  C28(H28), C29(H29), C30(H30), C32(H32), C33(H33), C34(H34), C35(H35),
 C36(H36), C39(H39), C41(H41), C45(H45), C46(H46), C47(H47), C48(H48), C49(H49),
  C59(H59), C60(H60), C61(H61), C62(H62), C63(H63), C65(H65), C66(H66),
 C67(H67), C68(H68), C69(H69), C51(H51), C52(H52), C53(H53), C54(H54), C55(H55),
  C79(H79), C80(H80), C83(H83), C85(H85), C89(H89), C90(H90), C91(H91),
 C92(H92), C93(H93), C95(H95), C96(H96), C97(H97), C98(H98), C99(H99),
 C103(H103), C104(H104), C105(H105), C106(H106), C107(H107), C109(H109),
 C110(H110), C111(H111), C112(H112), C113(H113), C116(H116), C118(H118),
 C122(H122), C123(H123), C124(H124), C125(H125), C126(H126), C128(H128),
 C129(H129), C130(H130), C131(H131), C132(H132), C136(H136), C137(H137),
 C138(H138), C139(H139), C140(H140), C142(H142), C143(H143), C144(H144),
 C145(H145), C146(H146), C157(H157), C158(H158), C159(H159), C160(H160),
 C161(H161), C164(H164), C165(H165), C166(H166), C167(H167), C168(H168)
4.d Idealised Me refined as rotating group:
 C23(H23A,H23B,H23C), C56(H56A,H56B,H56C), C77(H77A,H77B,H77C), C100(H10A,H10B,
 H10C), C133(H13A,H13B,H13C), C154(H15E,H15F,H15G), C162(H16A,H16B,H16C),
 C169(H16D,H16E,H16F)
;

loop_
_space_group_symop_operation_xyz
'x, y, z'
'-x, y+1/2, -z'

loop_
_atom_site_label
_atom_site_type_symbol
_atom_site_fract_x
_atom_site_fract_y
_atom_site_fract_z
_atom_site_U_iso_or_equiv
_atom_site_adp_type
_atom_site_occupancy
_atom_site_site_symmetry_order
_atom_site_calc_flag
_atom_site_refinement_flags_posn
_atom_site_refinement_flags_adp
_atom_site_refinement_flags_occupancy
_atom_site_disorder_assembly
_atom_site_disorder_group
Cu1 Cu 0.92723(3) 0.60491(2) 0.51696(2) 0.02286(11) Uani 1 1 d . . . . .
N1 N 0.76240(19) 0.56037(17) 0.54321(14) 0.0189(6) Uani 1 1 d . . . . .
N2 N 0.8357(2) 0.46826(17) 0.52377(15) 0.0212(6) Uani 1 1 d . . . . .
C1 C 0.8383(2) 0.5432(2) 0.52885(16) 0.0191(7) Uani 1 1 d . . . . .
C2 C 0.7144(2) 0.4980(2) 0.54596(19) 0.0257(8) Uani 1 1 d . . . . .
H2 H 0.659697 0.496432 0.554846 0.031 Uiso 1 1 calc R U . . .
C3 C 0.7607(2) 0.4397(2) 0.5335(2) 0.0286(9) Uani 1 1 d . . . . .
H3 H 0.744861 0.389161 0.531706 0.034 Uiso 1 1 calc R U . . .
C4 C 0.7371(2) 0.6346(2) 0.55490(16) 0.0185(7) Uani 1 1 d . . . . .
C5 C 0.7660(2) 0.6671(2) 0.61269(16) 0.0185(7) Uani 1 1 d . . . . .
C6 C 0.7424(2) 0.7396(2) 0.62184(16) 0.0196(7) Uani 1 1 d . . . . .
H6 H 0.761589 0.762668 0.660609 0.024 Uiso 1 1 calc R U . . .
C7 C 0.6917(2) 0.7797(2) 0.57627(17) 0.0197(7) Uani 1 1 d . . . . .
C8 C 0.6642(2) 0.7454(2) 0.51974(17) 0.0206(7) Uani 1 1 d . . . . .
H8 H 0.629062 0.771835 0.488344 0.025 Uiso 1 1 calc R U . . .
C9 C 0.6868(2) 0.6730(2) 0.50791(16) 0.0201(7) Uani 1 1 d . . . . .
C10 C 0.8189(2) 0.6243(2) 0.66454(16) 0.0193(7) Uani 1 1 d . . . . .
H10 H 0.847516 0.584801 0.644154 0.023 Uiso 1 1 calc R U . . .
C11 C 0.7667(3) 0.5849(2) 0.70682(17) 0.0228(8) Uani 1 1 d . . . . .
C12 C 0.7985(3) 0.5212(3) 0.7378(2) 0.0330(10) Uani 1 1 d . . . . .
H12 H 0.850604 0.502768 0.731401 0.040 Uiso 1 1 calc R U . . .
C13 C 0.7550(3) 0.4845(3) 0.7781(2) 0.0400(11) Uani 1 1 d . . . . .
H13 H 0.777383 0.441041 0.798862 0.048 Uiso 1 1 calc R U . . .
C14 C 0.6791(3) 0.5109(3) 0.7882(2) 0.0433(12) Uani 1 1 d . . . . .
H14 H 0.648912 0.485551 0.815317 0.052 Uiso 1 1 calc R U . . .
C15 C 0.6478(3) 0.5750(3) 0.7579(2) 0.0429(12) Uani 1 1 d . . . . .
H15 H 0.596083 0.593911 0.764774 0.052 Uiso 1 1 calc R U . . .
C16 C 0.6913(3) 0.6113(3) 0.7179(2) 0.0331(9) Uani 1 1 d . . . . .
H16 H 0.669208 0.655155 0.697632 0.040 Uiso 1 1 calc R U . . .
C17 C 0.8862(2) 0.6732(2) 0.70012(17) 0.0214(7) Uani 1 1 d . . . . .
C18 C 0.8887(3) 0.6925(2) 0.76155(18) 0.0259(8) Uani 1 1 d . . . . .
H18 H 0.847279 0.674876 0.783542 0.031 Uiso 1 1 calc R U . . .
C19 C 0.9521(3) 0.7382(3) 0.7918(2) 0.0328(10) Uani 1 1 d . . . . .
H19 H 0.953674 0.750878 0.834191 0.039 Uiso 1 1 calc R U . . .
C20 C 1.0118(3) 0.7644(3) 0.7599(2) 0.0395(11) Uani 1 1 d . . . . .
H20 H 1.053867 0.796268 0.779898 0.047 Uiso 1 1 calc R U . . .
C21 C 1.0102(3) 0.7440(3) 0.6983(2) 0.0359(11) Uani 1 1 d . . . . .
H21 H 1.052377 0.760688 0.676580 0.043 Uiso 1 1 calc R U . . .
C22 C 0.9476(3) 0.6997(3) 0.66873(19) 0.0281(9) Uani 1 1 d . . . . .
H22 H 0.946282 0.686996 0.626364 0.034 Uiso 1 1 calc R U . . .
C23 C 0.6700(3) 0.8592(2) 0.58654(18) 0.0255(8) Uani 1 1 d . . . . .
H23A H 0.611687 0.862592 0.590859 0.038 Uiso 1 1 calc R U . . .
H23B H 0.679942 0.888984 0.551020 0.038 Uiso 1 1 calc R U . . .
H23C H 0.704282 0.877624 0.624404 0.038 Uiso 1 1 calc R U . . .
C24 C 0.6561(3) 0.6394(2) 0.44485(17) 0.0228(8) Uani 1 1 d . . . . .
H24 H 0.695773 0.599194 0.438672 0.027 Uiso 1 1 calc R U . . .
C25 C 0.5706(3) 0.6028(2) 0.44084(18) 0.0265(8) Uani 1 1 d . . . . .
C26 C 0.5166(3) 0.6205(3) 0.4816(2) 0.0354(10) Uani 1 1 d . . . . .
H26 H 0.533017 0.654690 0.514369 0.042 Uiso 1 1 calc R U . . .
C27 C 0.4389(3) 0.5885(3) 0.4748(3) 0.0444(12) Uani 1 1 d . . . . .
H27 H 0.402381 0.600744 0.502792 0.053 Uiso 1 1 calc R U . . .
C28 C 0.4141(3) 0.5383(3) 0.4266(3) 0.0446(13) Uani 1 1 d . . . . .
H28 H 0.360832 0.516586 0.421516 0.054 Uiso 1 1 calc R U . . .
C29 C 0.4678(4) 0.5209(3) 0.3868(2) 0.0430(13) Uani 1 1 d . . . . .
H29 H 0.451217 0.486856 0.353975 0.052 Uiso 1 1 calc R U . . .
C30 C 0.5460(3) 0.5523(3) 0.3939(2) 0.0349(10) Uani 1 1 d . . . . .
H30 H 0.582746 0.538937 0.366348 0.042 Uiso 1 1 calc R U . . .
C31 C 0.6593(3) 0.6959(2) 0.39351(17) 0.0260(8) Uani 1 1 d . . . . .
C32 C 0.7367(3) 0.7231(2) 0.38475(18) 0.0305(9) Uani 1 1 d . . . . .
H32 H 0.785272 0.705311 0.410092 0.037 Uiso 1 1 calc R U . . .
C33 C 0.7430(3) 0.7760(3) 0.3393(2) 0.0347(10) Uani 1 1 d . . . . .
H33 H 0.795784 0.793161 0.333453 0.042 Uiso 1 1 calc R U . . .
C34 C 0.6736(3) 0.8033(2) 0.30300(19) 0.0355(10) Uani 1 1 d . . . . .
H34 H 0.678143 0.839415 0.272166 0.043 Uiso 1 1 calc R U . . .
C35 C 0.5965(3) 0.7778(2) 0.31161(19) 0.0321(9) Uani 1 1 d . . . . .
H35 H 0.547936 0.796572 0.286848 0.039 Uiso 1 1 calc R U . . .
C36 C 0.5908(3) 0.7244(2) 0.35693(18) 0.0289(9) Uani 1 1 d . . . . .
H36 H 0.537810 0.707274 0.362547 0.035 Uiso 1 1 calc R U . . .
C37 C 0.9071(2) 0.4257(2) 0.51284(18) 0.0217(7) Uani 1 1 d . . . . .
C38 C 0.9199(2) 0.4118(2) 0.45228(17) 0.0234(8) Uani 1 1 d . . . . .
C39 C 0.9922(2) 0.3758(2) 0.44455(18) 0.0244(8) Uani 1 1 d . . . . .
H39 H 1.001719 0.365612 0.403623 0.029 Uiso 1 1 calc R U . . .
C40 C 1.0512(2) 0.3541(2) 0.49423(17) 0.0215(7) Uani 1 1 d . . . . .
C41 C 1.0350(2) 0.3665(2) 0.55356(17) 0.0222(8) Uani 1 1 d . . . . .
H41 H 1.073523 0.350127 0.588133 0.027 Uiso 1 1 calc R U . . .
C42 C 0.9627(2) 0.4027(2) 0.56384(16) 0.0213(7) Uani 1 1 d . . . . .
C43 C 0.8564(3) 0.4311(2) 0.39549(19) 0.0288(9) Uani 1 1 d . . . . .
H43 H 0.808414 0.455054 0.410482 0.035 Uiso 1 1 calc R U . . .
C44 C 0.8933(3) 0.4877(3) 0.35546(19) 0.0379(12) Uani 1 1 d . . . . .
C45 C 0.8767(3) 0.5626(3) 0.3644(2) 0.0420(11) Uani 1 1 d . . . . .
H45 H 0.839761 0.575786 0.391839 0.050 Uiso 1 1 calc R U . . .
C46 C 0.9128(4) 0.6176(4) 0.3343(3) 0.0571(15) Uani 1 1 d . . . . .
H46 H 0.901002 0.668190 0.340792 0.069 Uiso 1 1 calc R U . . .
C47 C 0.9669(4) 0.5977(5) 0.2944(3) 0.071(2) Uani 1 1 d . . . . .
H47 H 0.993642 0.634860 0.274190 0.086 Uiso 1 1 calc R U . . .
C48 C 0.9815(4) 0.5256(5) 0.2843(3) 0.083(3) Uani 1 1 d . . . . .
H48 H 1.016782 0.512605 0.255596 0.099 Uiso 1 1 calc R U . . .
C49 C 0.9464(3) 0.4710(4) 0.3146(2) 0.0611(18) Uani 1 1 d . . . . .
H49 H 0.958851 0.420721 0.307381 0.073 Uiso 1 1 calc R U . . .
C50 C 0.8243(3) 0.3602(3) 0.3592(2) 0.0443(13) Uani 1 1 d . . . . .
C56 C 1.1283(3) 0.3155(3) 0.48369(18) 0.0278(9) Uani 1 1 d . . . . .
H56A H 1.122997 0.262382 0.490879 0.042 Uiso 1 1 calc R U . . .
H56B H 1.175434 0.335105 0.512423 0.042 Uiso 1 1 calc R U . . .
H56C H 1.136916 0.323812 0.440867 0.042 Uiso 1 1 calc R U . . .
C57 C 0.9456(3) 0.4116(2) 0.63067(17) 0.0236(8) Uani 1 1 d . . . . .
H57 H 0.903217 0.451406 0.629585 0.028 Uiso 1 1 calc R U . . .
C58 C 1.0220(3) 0.4383(2) 0.67367(18) 0.0276(9) Uani 1 1 d . . . . .
C59 C 1.0763(3) 0.3913(3) 0.71070(18) 0.0375(10) Uani 1 1 d . . . . .
H59 H 1.064367 0.339914 0.711460 0.045 Uiso 1 1 calc R U . . .
C60 C 1.1474(4) 0.4184(4) 0.7464(2) 0.0510(15) Uani 1 1 d . . . . .
H60 H 1.184464 0.385599 0.771041 0.061 Uiso 1 1 calc R U . . .
C61 C 1.1645(4) 0.4933(4) 0.7462(3) 0.0597(17) Uani 1 1 d . . . . .
H61 H 1.213130 0.511820 0.770955 0.072 Uiso 1 1 calc R U . . .
C62 C 1.1113(3) 0.5415(3) 0.7103(3) 0.0515(14) Uani 1 1 d . . . . .
H62 H 1.123037 0.592918 0.710611 0.062 Uiso 1 1 calc R U . . .
C63 C 1.0410(3) 0.5142(3) 0.6742(2) 0.0390(11) Uani 1 1 d . . . . .
H63 H 1.004865 0.547168 0.649138 0.047 Uiso 1 1 calc R U . . .
C64 C 0.9082(3) 0.3413(2) 0.6545(2) 0.0309(9) Uani 1 1 d . . . . .
C65 C 0.8889(3) 0.2788(3) 0.6175(2) 0.0386(11) Uani 1 1 d . . . . .
H65 H 0.898901 0.278170 0.575883 0.046 Uiso 1 1 calc R U . . .
C66 C 0.8547(4) 0.2170(3) 0.6425(3) 0.0519(14) Uani 1 1 d . . . . .
H66 H 0.843041 0.173710 0.617909 0.062 Uiso 1 1 calc R U . . .
C67 C 0.8379(4) 0.2181(3) 0.7016(3) 0.0547(16) Uani 1 1 d . . . . .
H67 H 0.813729 0.176096 0.717585 0.066 Uiso 1 1 calc R U . . .
C68 C 0.8556(4) 0.2793(3) 0.7381(3) 0.0542(16) Uani 1 1 d . . . . .
H68 H 0.843006 0.279931 0.779063 0.065 Uiso 1 1 calc R U . . .
C69 C 0.8920(4) 0.3404(3) 0.7154(3) 0.0442(13) Uani 1 1 d . . . . .
H69 H 0.906016 0.382104 0.741444 0.053 Uiso 1 1 calc R U . . .
C70 C 1.0195(3) 0.6650(3) 0.5027(2) 0.0328(10) Uani 1 1 d D . . . .
H70A H 1.012376 0.677650 0.458035 0.039 Uiso 0.5 1 calc R U P A 1
H70B H 1.018496 0.711853 0.526081 0.039 Uiso 0.5 1 calc R U P A 1
H70C H 1.000687 0.699498 0.468045 0.039 Uiso 0.5 1 calc R U P B 2
H70D H 1.038288 0.695087 0.540246 0.039 Uiso 0.5 1 calc R U P B 2
C75 C 1.1995(4) 0.5216(4) 0.5084(5) 0.094(3) Uani 1 1 d . . . . .
H75A H 1.205196 0.480572 0.479450 0.112 Uiso 0.5 1 calc R U P C 1
H75B H 1.238273 0.560689 0.499725 0.112 Uiso 0.5 1 calc R U P C 1
H75C H 1.180562 0.482205 0.477975 0.112 Uiso 0.5 1 calc R U P D 2
H75D H 1.237431 0.556139 0.491958 0.112 Uiso 0.5 1 calc R U P D 2
C76 C 1.2333(5) 0.4922(5) 0.5742(4) 0.083(3) Uani 1 1 d D . . . .
H76A H 1.238292 0.534238 0.603676 0.099 Uiso 1 1 calc R U . . .
H76B H 1.192708 0.457172 0.586643 0.099 Uiso 1 1 calc R U . . .
C77 C 1.3147(4) 0.4545(3) 0.5802(3) 0.0598(15) Uani 1 1 d . . . . .
H77A H 1.311229 0.413823 0.550200 0.090 Uiso 1 1 calc R U . . .
H77B H 1.329635 0.434777 0.622336 0.090 Uiso 1 1 calc R U . . .
H77C H 1.356674 0.489909 0.571967 0.090 Uiso 1 1 calc R U . . .
C71 C 1.1065(5) 0.6275(4) 0.5221(4) 0.0256(16) Uani 0.5 1 d D . P E 1
H71A H 1.150164 0.661001 0.512014 0.031 Uiso 0.5 1 calc R U P E 1
H71B H 1.116705 0.618756 0.567467 0.031 Uiso 0.5 1 calc R U P E 1
C73 C 1.1101(5) 0.5541(4) 0.4879(4) 0.0265(15) Uani 0.5 1 d D . P E 1
H73A H 1.099146 0.562110 0.442473 0.032 Uiso 0.5 1 calc R U P E 1
H73B H 1.068198 0.519426 0.499014 0.032 Uiso 0.5 1 calc R U P E 1
C51 C 0.8141(3) 0.2963(3) 0.3922(3) 0.0492(14) Uani 1 1 d . . . . .
H51 H 0.827997 0.296037 0.436173 0.059 Uiso 1 1 calc R U . . .
C52 C 0.7830(3) 0.2318(4) 0.3604(4) 0.074(2) Uani 1 1 d . . . . .
H52 H 0.777277 0.187871 0.383206 0.089 Uiso 1 1 calc R U . . .
C53 C 0.7609(4) 0.2315(5) 0.2972(5) 0.105(4) Uani 1 1 d . . . . .
H53 H 0.740248 0.187639 0.276247 0.126 Uiso 1 1 calc R U . . .
C54 C 0.7689(4) 0.2955(5) 0.2639(4) 0.083(3) Uani 1 1 d . . . . .
H54 H 0.752446 0.295780 0.220086 0.100 Uiso 1 1 calc R U . . .
C55 C 0.8012(3) 0.3597(4) 0.2942(3) 0.0648(19) Uani 1 1 d . . . . .
H55 H 0.807468 0.403163 0.270979 0.078 Uiso 1 1 calc R U . . .
C72 C 1.0936(7) 0.6195(6) 0.4870(6) 0.043(3) Uani 0.5 1 d D . P E 2
H72A H 1.076880 0.593835 0.446929 0.051 Uiso 0.5 1 calc R U P E 2
H72B H 1.139397 0.653563 0.482417 0.051 Uiso 0.5 1 calc R U P E 2
C74 C 1.1234(7) 0.5635(6) 0.5363(5) 0.045(2) Uani 0.5 1 d D . P E 2
H74A H 1.079140 0.528177 0.541709 0.054 Uiso 0.5 1 calc R U P E 2
H74B H 1.143791 0.587716 0.576530 0.054 Uiso 0.5 1 calc R U P E 2
Cu2 Cu 0.42883(3) 0.39529(2) 0.02487(2) 0.02270(11) Uani 1 1 d . . . . .
N3 N 0.3460(2) 0.53353(17) 0.04302(14) 0.0193(6) Uani 1 1 d . . . . .
N4 N 0.2685(2) 0.44306(18) 0.05957(14) 0.0204(6) Uani 1 1 d . . . . .
C78 C 0.3440(2) 0.4583(2) 0.04420(16) 0.0185(7) Uani 1 1 d . . . . .
C79 C 0.2730(2) 0.5642(2) 0.05666(18) 0.0250(8) Uani 1 1 d . . . . .
H79 H 0.260061 0.615289 0.058127 0.030 Uiso 1 1 calc R U . . .
C80 C 0.2248(3) 0.5073(2) 0.06728(18) 0.0254(8) Uani 1 1 d . . . . .
H80 H 0.171130 0.510276 0.078004 0.030 Uiso 1 1 calc R U . . .
C81 C 0.4169(2) 0.5728(2) 0.02885(17) 0.0197(7) Uani 1 1 d . . . . .
C82 C 0.4272(2) 0.5797(2) -0.03273(16) 0.0213(7) Uani 1 1 d . . . . .
C83 C 0.4988(2) 0.6134(2) -0.04602(16) 0.0242(8) Uani 1 1 d . . . . .
H83 H 0.507219 0.617471 -0.087913 0.029 Uiso 1 1 calc R U . . .
C84 C 0.5582(3) 0.6410(2) 0.00142(17) 0.0231(8) Uani 1 1 d . . . . .
C85 C 0.5454(2) 0.6337(2) 0.06278(17) 0.0219(7) Uani 1 1 d . . . . .
H85 H 0.585870 0.652184 0.095224 0.026 Uiso 1 1 calc R U . . .
C86 C 0.4747(2) 0.6000(2) 0.07785(15) 0.0196(7) Uani 1 1 d . . . . .
C87 C 0.3580(3) 0.5548(2) -0.08387(17) 0.0260(8) Uani 1 1 d . . . . .
H87 H 0.332872 0.510267 -0.067291 0.031 Uiso 1 1 calc R U . . .
C88 C 0.3886(3) 0.5295(2) -0.14232(18) 0.0265(8) Uani 1 1 d . . . . .
C89 C 0.3774(3) 0.5716(2) -0.19689(18) 0.0339(9) Uani 1 1 d . . . . .
H89 H 0.350890 0.618354 -0.198060 0.041 Uiso 1 1 calc R U . . .
C90 C 0.4054(3) 0.5445(3) -0.2496(2) 0.0408(11) Uani 1 1 d . . . . .
H90 H 0.397126 0.572654 -0.286762 0.049 Uiso 1 1 calc R U . . .
C91 C 0.4449(3) 0.4772(3) -0.2481(2) 0.0413(11) Uani 1 1 d . . . . .
H91 H 0.463509 0.459096 -0.284213 0.050 Uiso 1 1 calc R U . . .
C92 C 0.4574(3) 0.4359(3) -0.1943(2) 0.0419(11) Uani 1 1 d . . . . .
H92 H 0.485149 0.389729 -0.193085 0.050 Uiso 1 1 calc R U . . .
C93 C 0.4290(3) 0.4626(2) -0.1415(2) 0.0338(9) Uani 1 1 d . . . . .
H93 H 0.437694 0.434103 -0.104451 0.041 Uiso 1 1 calc R U . . .
C94 C 0.2900(2) 0.6135(2) -0.09358(16) 0.0277(8) Uani 1 1 d . . . . .
C95 C 0.2078(3) 0.5913(3) -0.1100(2) 0.0389(10) Uani 1 1 d . . . . .
H95 H 0.195439 0.540188 -0.115917 0.047 Uiso 1 1 calc R U . . .
C96 C 0.1441(3) 0.6421(3) -0.1176(3) 0.0499(13) Uani 1 1 d . . . . .
H96 H 0.088713 0.625904 -0.129128 0.060 Uiso 1 1 calc R U . . .
C97 C 0.1611(3) 0.7165(3) -0.1086(2) 0.0451(12) Uani 1 1 d . . . . .
H97 H 0.117400 0.751459 -0.113722 0.054 Uiso 1 1 calc R U . . .
C98 C 0.2421(3) 0.7399(3) -0.0920(2) 0.0393(10) Uani 1 1 d . . . . .
H98 H 0.253896 0.791113 -0.086191 0.047 Uiso 1 1 calc R U . . .
C99 C 0.3064(3) 0.6884(2) -0.0840(2) 0.0336(9) Uani 1 1 d . . . . .
H99 H 0.361690 0.704723 -0.071831 0.040 Uiso 1 1 calc R U . . .
C100 C 0.6340(3) 0.6788(3) -0.01402(19) 0.0302(9) Uani 1 1 d . . . . .
H10A H 0.650430 0.655368 -0.050588 0.045 Uiso 1 1 calc R U . . .
H10B H 0.679036 0.674506 0.021250 0.045 Uiso 1 1 calc R U . . .
H10C H 0.621893 0.731166 -0.022774 0.045 Uiso 1 1 calc R U . . .
C101 C 0.4609(2) 0.5929(2) 0.14463(15) 0.0192(7) Uani 1 1 d . . . . .
H101 H 0.417750 0.553850 0.144496 0.023 Uiso 1 1 calc R U . . .
C102 C 0.5365(2) 0.5649(2) 0.18779(17) 0.0227(8) Uani 1 1 d . . . . .
C103 C 0.5957(3) 0.6129(2) 0.21847(16) 0.0257(8) Uani 1 1 d . . . . .
H103 H 0.589277 0.664676 0.211863 0.031 Uiso 1 1 calc R U . . .
C104 C 0.6637(3) 0.5868(3) 0.2584(2) 0.0343(10) Uani 1 1 d . . . . .
H104 H 0.703529 0.620445 0.278782 0.041 Uiso 1 1 calc R U . . .
C105 C 0.6736(3) 0.5113(3) 0.2687(2) 0.0432(12) Uani 1 1 d . . . . .
H105 H 0.719938 0.492949 0.296268 0.052 Uiso 1 1 calc R U . . .
C106 C 0.6145(3) 0.4627(3) 0.2380(2) 0.0437(12) Uani 1 1 d . . . . .
H106 H 0.620547 0.410967 0.244787 0.052 Uiso 1 1 calc R U . . .
C107 C 0.5475(3) 0.4897(2) 0.1978(2) 0.0330(9) Uani 1 1 d . . . . .
H107 H 0.508221 0.456022 0.176701 0.040 Uiso 1 1 calc R U . . .
C108 C 0.4254(2) 0.6629(2) 0.16982(17) 0.0229(8) Uani 1 1 d . . . . .
C109 C 0.4084(3) 0.6620(3) 0.23001(19) 0.0292(9) Uani 1 1 d . . . . .
H109 H 0.420402 0.618817 0.254614 0.035 Uiso 1 1 calc R U . . .
C110 C 0.3742(3) 0.7232(3) 0.2550(2) 0.0339(10) Uani 1 1 d . . . . .
H110 H 0.362431 0.721213 0.296122 0.041 Uiso 1 1 calc R U . . .
C111 C 0.3574(3) 0.7869(3) 0.2200(2) 0.0376(11) Uani 1 1 d . . . . .
H111 H 0.334093 0.828859 0.236796 0.045 Uiso 1 1 calc R U . . .
C112 C 0.3749(3) 0.7886(3) 0.1603(2) 0.0376(10) Uani 1 1 d . . . . .
H112 H 0.364293 0.832343 0.136225 0.045 Uiso 1 1 calc R U . . .
C113 C 0.4081(3) 0.7268(2) 0.13465(18) 0.0277(8) Uani 1 1 d . . . . .
H113 H 0.418753 0.728527 0.093214 0.033 Uiso 1 1 calc R U . . .
C114 C 0.2422(2) 0.3684(2) 0.06839(17) 0.0211(7) Uani 1 1 d . . . . .
C115 C 0.2734(2) 0.3323(2) 0.12385(16) 0.0215(7) Uani 1 1 d . . . . .
C116 C 0.2508(3) 0.2582(2) 0.13065(17) 0.0228(8) Uani 1 1 d . . . . .
H116 H 0.271976 0.232549 0.167790 0.027 Uiso 1 1 calc R U . . .
C117 C 0.1979(3) 0.2217(2) 0.08408(17) 0.0229(8) Uani 1 1 d . . . . .
C118 C 0.1669(3) 0.2605(2) 0.02958(18) 0.0246(8) Uani 1 1 d . . . . .
H118 H 0.129632 0.236360 -0.001947 0.030 Uiso 1 1 calc R U . . .
C119 C 0.1893(2) 0.3334(2) 0.02049(17) 0.0225(8) Uani 1 1 d . . . . .
C120 C 0.3287(3) 0.3722(2) 0.17622(16) 0.0227(8) Uani 1 1 d . . . . .
H120 H 0.356823 0.412234 0.155999 0.027 Uiso 1 1 calc R U . . .
C121 C 0.2788(3) 0.4114(2) 0.22004(16) 0.0229(8) Uani 1 1 d . . . . .
C122 C 0.3069(3) 0.4786(2) 0.24625(19) 0.0302(9) Uani 1 1 d . . . . .
H122 H 0.355808 0.499723 0.235822 0.036 Uiso 1 1 calc R U . . .
C123 C 0.2649(3) 0.5154(3) 0.2874(2) 0.0360(11) Uani 1 1 d . . . . .
H123 H 0.284552 0.561708 0.304361 0.043 Uiso 1 1 calc R U . . .
C124 C 0.1945(3) 0.4845(3) 0.3038(2) 0.0351(10) Uani 1 1 d . . . . .
H124 H 0.165999 0.508907 0.332438 0.042 Uiso 1 1 calc R U . . .
C125 C 0.1659(3) 0.4176(3) 0.2780(2) 0.0348(10) Uani 1 1 d . . . . .
H125 H 0.117444 0.396232 0.288947 0.042 Uiso 1 1 calc R U . . .
C126 C 0.2073(3) 0.3815(2) 0.23618(18) 0.0270(8) Uani 1 1 d . . . . .
H126 H 0.186561 0.335955 0.218415 0.032 Uiso 1 1 calc R U . . .
C127 C 0.3971(3) 0.3231(2) 0.20922(18) 0.0237(8) Uani 1 1 d . . . . .
C128 C 0.4027(3) 0.3025(3) 0.27090(19) 0.0290(9) Uani 1 1 d . . . . .
H128 H 0.361069 0.317486 0.293760 0.035 Uiso 1 1 calc R U . . .
C129 C 0.4689(3) 0.2601(3) 0.2998(2) 0.0397(11) Uani 1 1 d . . . . .
H129 H 0.471565 0.245927 0.341932 0.048 Uiso 1 1 calc R U . . .
C130 C 0.5300(3) 0.2388(3) 0.2678(2) 0.0421(12) Uani 1 1 d . . . . .
H130 H 0.575601 0.210833 0.287914 0.050 Uiso 1 1 calc R U . . .
C131 C 0.5251(3) 0.2581(3) 0.2061(3) 0.0444(12) Uani 1 1 d . . . . .
H131 H 0.567124 0.242841 0.183687 0.053 Uiso 1 1 calc R U . . .
C132 C 0.4591(3) 0.2998(3) 0.1766(2) 0.0338(10) Uani 1 1 d . . . . .
H132 H 0.456038 0.312538 0.134115 0.041 Uiso 1 1 calc R U . . .
C133 C 0.1754(3) 0.1412(2) 0.0906(2) 0.0307(10) Uani 1 1 d . . . . .
H13A H 0.211609 0.119533 0.126151 0.046 Uiso 1 1 calc R U . . .
H13B H 0.182107 0.114437 0.052720 0.046 Uiso 1 1 calc R U . . .
H13C H 0.117916 0.137665 0.097082 0.046 Uiso 1 1 calc R U . . .
C134 C 0.1588(3) 0.3723(2) -0.04085(18) 0.0260(8) Uani 1 1 d . . . . .
H134 H 0.195599 0.415903 -0.042963 0.031 Uiso 1 1 calc R U . . .
C135 C 0.0710(3) 0.4020(3) -0.04634(19) 0.0302(9) Uani 1 1 d . . . . .
C136 C 0.0226(3) 0.3937(3) -0.0007(2) 0.0414(11) Uani 1 1 d . . . . .
H136 H 0.044236 0.368028 0.036374 0.050 Uiso 1 1 calc R U . . .
C137 C -0.0576(4) 0.4222(3) -0.0079(4) 0.0581(16) Uani 1 1 d . . . . .
H137 H -0.089719 0.416543 0.024232 0.070 Uiso 1 1 calc R U . . .
C138 C -0.0895(4) 0.4585(3) -0.0619(3) 0.0549(16) Uani 1 1 d . . . . .
H138 H -0.144702 0.476212 -0.067704 0.066 Uiso 1 1 calc R U . . .
C139 C -0.0419(4) 0.4693(3) -0.1074(3) 0.0524(15) Uani 1 1 d . . . . .
H139 H -0.063668 0.495668 -0.144001 0.063 Uiso 1 1 calc R U . . .
C140 C 0.0384(3) 0.4416(3) -0.0998(2) 0.0409(11) Uani 1 1 d . . . . .
H140 H 0.071170 0.449661 -0.131181 0.049 Uiso 1 1 calc R U . . .
C141 C 0.1714(3) 0.3207(3) -0.09366(19) 0.0338(10) Uani 1 1 d . . . . .
C142 C 0.1069(4) 0.2786(3) -0.1256(2) 0.0506(15) Uani 1 1 d . . . . .
H142 H 0.052116 0.284122 -0.117520 0.061 Uiso 1 1 calc R U . . .
C143 C 0.1252(7) 0.2278(4) -0.1702(3) 0.084(3) Uani 1 1 d . . . . .
H143 H 0.082211 0.197850 -0.191542 0.101 Uiso 1 1 calc R U . . .
C144 C 0.2030(8) 0.2204(4) -0.1837(3) 0.103(4) Uani 1 1 d . . . . .
H144 H 0.213778 0.185855 -0.214193 0.124 Uiso 1 1 calc R U . . .
C145 C 0.2659(5) 0.2634(5) -0.1527(3) 0.078(3) Uani 1 1 d . . . . .
H145 H 0.320110 0.258700 -0.162115 0.093 Uiso 1 1 calc R U . . .
C146 C 0.2504(4) 0.3131(3) -0.1083(2) 0.0498(14) Uani 1 1 d . . . . .
H146 H 0.294151 0.342502 -0.087277 0.060 Uiso 1 1 calc R U . . .
C147 C 0.5169(3) 0.3355(3) 0.0031(2) 0.0333(10) Uani 1 1 d . . . . .
H14A H 0.533188 0.299016 0.036626 0.040 Uiso 1 1 calc R U . . .
H14B H 0.495245 0.307488 -0.035092 0.040 Uiso 1 1 calc R U . . .
C148 C 0.5943(3) 0.3772(3) -0.0080(2) 0.0382(11) Uani 1 1 d . . . . .
H14C H 0.636348 0.340623 -0.015573 0.046 Uiso 1 1 calc R U . . .
H14D H 0.580223 0.407397 -0.046014 0.046 Uiso 1 1 calc R U . . .
C149 C 0.6322(3) 0.4276(3) 0.0451(3) 0.0436(12) Uani 1 1 d . . . . .
H14E H 0.590248 0.464441 0.052432 0.052 Uiso 1 1 calc R U . F 1
H14F H 0.645778 0.397477 0.083192 0.052 Uiso 1 1 calc R U . F 1
C150 C 0.7095(4) 0.4686(4) 0.0344(3) 0.0594(16) Uani 1 1 d . . . G 1
H15A H 0.749475 0.431657 0.023916 0.071 Uiso 1 1 calc R U . G 1
H15B H 0.694555 0.500860 -0.002357 0.071 Uiso 1 1 calc R U . G 1
C152 C 0.7527(5) 0.5156(4) 0.0870(4) 0.075(2) Uani 1 1 d . . . G 1
H15C H 0.793058 0.547969 0.070914 0.090 Uiso 1 1 calc R U . G 1
H15D H 0.711512 0.547879 0.102058 0.090 Uiso 1 1 calc R U . G 1
C154 C 0.7955(5) 0.4731(6) 0.1389(4) 0.096(3) Uani 1 1 d . . . G 1
H15E H 0.836520 0.440973 0.124465 0.144 Uiso 1 1 calc R U . G 1
H15F H 0.755676 0.442847 0.156566 0.144 Uiso 1 1 calc R U . G 1
H15G H 0.823310 0.506923 0.170706 0.144 Uiso 1 1 calc R U . G 1
C156 C 0.1157(4) 0.6891(3) 0.0839(3) 0.0530(15) Uani 1 1 d . . . . .
C157 C 0.1410(4) 0.6507(4) 0.1392(3) 0.0574(16) Uani 1 1 d . . . . .
H157 H 0.190150 0.665001 0.165768 0.069 Uiso 1 1 calc R U . . .
C158 C 0.0949(4) 0.5920(4) 0.1554(3) 0.0651(18) Uani 1 1 d . . . . .
H158 H 0.112095 0.567179 0.193667 0.078 Uiso 1 1 calc R U . . .
C159 C 0.0248(4) 0.5689(4) 0.1172(3) 0.0675(17) Uani 1 1 d . . . . .
H159 H -0.007242 0.529334 0.129087 0.081 Uiso 1 1 calc R U . . .
C160 C 0.0018(4) 0.6043(4) 0.0613(3) 0.0627(15) Uani 1 1 d . . . . .
H160 H -0.045416 0.587901 0.033667 0.075 Uiso 1 1 calc R U . . .
C161 C 0.0482(4) 0.6649(4) 0.0448(3) 0.0627(17) Uani 1 1 d . . . . .
H161 H 0.031808 0.688919 0.006072 0.075 Uiso 1 1 calc R U . . .
C162 C 0.1664(4) 0.7543(3) 0.0675(4) 0.0648(17) Uani 1 1 d . . . . .
H16A H 0.196225 0.776399 0.105619 0.097 Uiso 1 1 calc R U . . .
H16B H 0.129700 0.791271 0.044718 0.097 Uiso 1 1 calc R U . . .
H16C H 0.206018 0.737231 0.041514 0.097 Uiso 1 1 calc R U . . .
C163 C 0.5855(4) 0.3515(3) 0.5641(3) 0.0601(16) Uani 1 1 d . . . . .
C164 C 0.6405(5) 0.2930(4) 0.5688(4) 0.078(2) Uani 1 1 d . . . . .
H164 H 0.664814 0.275772 0.608651 0.093 Uiso 1 1 calc R U . . .
C165 C 0.6615(4) 0.2580(3) 0.5145(4) 0.069(2) Uani 1 1 d . . . . .
H165 H 0.699289 0.217890 0.517721 0.083 Uiso 1 1 calc R U . . .
C166 C 0.6250(4) 0.2847(4) 0.4577(4) 0.074(2) Uani 1 1 d . . . . .
H166 H 0.637549 0.263387 0.420591 0.089 Uiso 1 1 calc R U . . .
C167 C 0.5701(4) 0.3424(4) 0.4550(4) 0.076(2) Uani 1 1 d . . . . .
H167 H 0.544774 0.360029 0.415477 0.091 Uiso 1 1 calc R U . . .
C168 C 0.5511(4) 0.3748(4) 0.5059(3) 0.0628(17) Uani 1 1 d . . . . .
H168 H 0.512993 0.414732 0.501682 0.075 Uiso 1 1 calc R U . . .
C169 C 0.5664(5) 0.3908(5) 0.6213(4) 0.089(3) Uani 1 1 d . . . . .
H16D H 0.547181 0.354763 0.649320 0.133 Uiso 1 1 calc R U . . .
H16E H 0.523275 0.427842 0.609068 0.133 Uiso 1 1 calc R U . . .
H16F H 0.616317 0.415227 0.642671 0.133 Uiso 1 1 calc R U . . .

loop_
_atom_site_aniso_label
_atom_site_aniso_U_11
_atom_site_aniso_U_22
_atom_site_aniso_U_33
_atom_site_aniso_U_23
_atom_site_aniso_U_13
_atom_site_aniso_U_12
Cu1 0.0235(2) 0.0175(2) 0.0279(2) 0.00131(18) 0.00518(18) -0.00066(19)
N1 0.0189(15) 0.0160(14) 0.0210(14) -0.0034(11) 0.0004(11) 0.0001(11)
N2 0.0190(15) 0.0176(15) 0.0272(15) -0.0041(12) 0.0047(12) -0.0006(12)
C1 0.0190(17) 0.0183(17) 0.0192(16) -0.0020(13) 0.0007(13) 0.0047(13)
C2 0.0190(18) 0.0225(18) 0.036(2) -0.0066(15) 0.0052(15) -0.0025(14)
C3 0.0220(19) 0.0206(18) 0.044(2) -0.0073(16) 0.0068(17) -0.0055(15)
C4 0.0191(17) 0.0164(16) 0.0192(16) -0.0010(12) 0.0001(13) 0.0014(13)
C5 0.0181(17) 0.0194(17) 0.0172(15) 0.0014(12) 0.0008(13) 0.0023(14)
C6 0.0253(19) 0.0187(18) 0.0148(15) -0.0001(12) 0.0028(13) 0.0019(14)
C7 0.0196(18) 0.0191(18) 0.0202(16) 0.0015(13) 0.0028(13) 0.0026(14)
C8 0.0214(18) 0.0187(17) 0.0207(16) 0.0014(13) 0.0002(13) 0.0023(14)
C9 0.0205(18) 0.0190(17) 0.0199(16) -0.0009(13) 0.0000(13) -0.0002(14)
C10 0.0225(18) 0.0168(17) 0.0169(15) 0.0000(12) -0.0016(13) 0.0028(13)
C11 0.028(2) 0.0185(17) 0.0199(16) -0.0005(12) -0.0021(14) -0.0039(14)
C12 0.036(2) 0.029(2) 0.034(2) 0.0057(17) 0.0041(18) 0.0028(18)
C13 0.049(3) 0.030(2) 0.038(2) 0.0130(19) 0.001(2) -0.003(2)
C14 0.043(3) 0.044(3) 0.043(3) 0.012(2) 0.008(2) -0.015(2)
C15 0.031(2) 0.050(3) 0.050(3) 0.013(2) 0.012(2) -0.002(2)
C16 0.030(2) 0.033(2) 0.037(2) 0.0134(19) 0.0059(16) 0.0037(18)
C17 0.0234(19) 0.0200(18) 0.0194(16) 0.0016(13) -0.0009(14) 0.0059(14)
C18 0.025(2) 0.029(2) 0.0224(18) -0.0018(15) -0.0004(15) 0.0010(16)
C19 0.034(2) 0.035(2) 0.0254(19) -0.0048(17) -0.0050(17) -0.0041(18)
C20 0.038(3) 0.039(3) 0.036(2) 0.0089(19) -0.0122(19) -0.012(2)
C21 0.027(2) 0.041(3) 0.037(2) 0.017(2) -0.0025(18) -0.0052(19)
C22 0.030(2) 0.031(2) 0.0222(18) 0.0066(15) 0.0021(15) 0.0005(17)
C23 0.033(2) 0.022(2) 0.0209(17) -0.0012(14) 0.0005(15) 0.0075(17)
C24 0.0260(19) 0.0196(17) 0.0202(16) -0.0017(13) -0.0035(14) -0.0011(14)
C25 0.029(2) 0.0191(17) 0.0284(17) 0.0039(15) -0.0054(15) -0.0021(16)
C26 0.031(2) 0.030(2) 0.044(2) -0.0067(18) 0.0013(18) -0.0038(17)
C27 0.034(3) 0.033(3) 0.066(3) 0.001(2) 0.007(2) -0.0059(19)
C28 0.041(3) 0.029(2) 0.058(3) 0.010(2) -0.011(2) -0.014(2)
C29 0.053(3) 0.032(2) 0.038(2) 0.0005(19) -0.013(2) -0.017(2)
C30 0.042(3) 0.032(2) 0.028(2) 0.0008(17) -0.0022(18) -0.013(2)
C31 0.036(2) 0.0232(19) 0.0173(16) -0.0049(13) -0.0005(15) -0.0066(16)
C32 0.033(2) 0.032(2) 0.0235(18) -0.0024(16) -0.0039(16) -0.0046(17)
C33 0.042(3) 0.033(2) 0.028(2) -0.0019(17) 0.0023(18) -0.0118(19)
C34 0.054(3) 0.028(2) 0.0220(19) 0.0024(15) -0.0001(18) -0.0069(19)
C35 0.042(2) 0.0241(19) 0.0265(19) 0.0037(15) -0.0054(17) 0.0009(17)
C36 0.039(2) 0.0224(19) 0.0226(18) -0.0019(14) -0.0011(16) -0.0047(17)
C37 0.0201(17) 0.0167(17) 0.0279(18) -0.0030(14) 0.0031(14) -0.0001(14)
C38 0.0239(19) 0.0208(18) 0.0243(17) -0.0011(13) 0.0004(14) 0.0009(14)
C39 0.0235(19) 0.027(2) 0.0216(17) -0.0029(14) 0.0008(14) 0.0052(15)
C40 0.0213(18) 0.0199(18) 0.0227(17) -0.0019(13) 0.0019(14) 0.0007(14)
C41 0.0242(19) 0.0186(17) 0.0222(17) 0.0012(13) -0.0011(14) 0.0024(14)
C42 0.0248(18) 0.0172(17) 0.0225(16) -0.0041(13) 0.0057(13) -0.0022(15)
C43 0.0221(19) 0.034(2) 0.0278(19) -0.0059(16) -0.0036(15) 0.0053(16)
C44 0.023(2) 0.069(4) 0.0190(18) 0.0059(19) -0.0032(15) 0.017(2)
C45 0.043(3) 0.053(3) 0.027(2) 0.003(2) -0.0006(19) -0.010(2)
C46 0.050(3) 0.071(4) 0.047(3) 0.021(3) -0.002(2) -0.012(3)
C47 0.042(3) 0.117(6) 0.051(3) 0.045(4) -0.002(2) 0.009(4)
C48 0.047(3) 0.148(8) 0.059(4) 0.062(5) 0.023(3) 0.045(4)
C49 0.049(3) 0.101(5) 0.034(3) 0.027(3) 0.009(2) 0.041(3)
C50 0.025(2) 0.054(3) 0.048(3) -0.030(2) -0.0103(19) 0.013(2)
C56 0.025(2) 0.034(2) 0.0223(18) -0.0030(16) -0.0014(15) 0.0097(17)
C57 0.031(2) 0.0177(18) 0.0222(16) 0.0010(13) 0.0042(14) 0.0022(14)
C58 0.037(2) 0.027(2) 0.0195(17) -0.0014(15) 0.0054(16) 0.0066(17)
C59 0.046(3) 0.044(3) 0.0205(17) 0.0004(19) 0.0018(17) 0.010(2)
C60 0.054(3) 0.073(4) 0.023(2) -0.004(2) -0.001(2) 0.024(3)
C61 0.045(3) 0.084(5) 0.045(3) -0.033(3) -0.008(2) -0.003(3)
C62 0.043(3) 0.049(3) 0.058(3) -0.020(3) -0.004(3) -0.006(2)
C63 0.038(3) 0.032(2) 0.046(3) -0.007(2) 0.004(2) -0.0030(19)
C64 0.035(2) 0.024(2) 0.037(2) 0.0059(16) 0.0153(18) 0.0047(17)
C65 0.045(3) 0.028(2) 0.045(3) 0.0010(19) 0.013(2) -0.005(2)
C66 0.058(3) 0.030(3) 0.072(4) 0.006(2) 0.021(3) -0.010(2)
C67 0.058(4) 0.036(3) 0.076(4) 0.023(3) 0.031(3) 0.000(3)
C68 0.073(4) 0.038(3) 0.062(4) 0.017(3) 0.043(3) 0.013(3)
C69 0.063(3) 0.026(2) 0.051(3) 0.007(2) 0.032(3) 0.009(2)
C70 0.030(2) 0.024(2) 0.046(2) 0.0045(18) 0.0088(19) -0.0010(18)
C75 0.048(4) 0.055(4) 0.190(10) 0.057(5) 0.052(5) 0.018(3)
C76 0.064(4) 0.073(5) 0.122(7) -0.055(5) 0.050(5) -0.031(4)
C77 0.076(4) 0.049(3) 0.056(3) 0.000(3) 0.017(3) -0.006(3)
C71 0.023(4) 0.026(4) 0.029(4) 0.003(3) 0.006(3) -0.006(3)
C73 0.031(4) 0.024(4) 0.024(4) -0.003(3) 0.001(3) 0.000(3)
C51 0.031(2) 0.040(3) 0.074(4) -0.021(3) 0.001(2) -0.003(2)
C52 0.034(3) 0.058(4) 0.125(6) -0.050(4) -0.002(3) -0.001(3)
C53 0.043(3) 0.090(6) 0.166(9) -0.098(7) -0.032(4) 0.023(4)
C54 0.049(4) 0.106(6) 0.080(5) -0.071(5) -0.030(3) 0.033(4)
C55 0.044(3) 0.088(4) 0.053(3) -0.036(3) -0.022(2) 0.033(3)
C72 0.049(7) 0.033(6) 0.051(6) 0.013(5) 0.020(6) 0.004(5)
C74 0.038(6) 0.037(5) 0.061(7) 0.003(5) 0.014(5) 0.000(4)
Cu2 0.0242(2) 0.0186(2) 0.0258(2) -0.00043(18) 0.00553(18) 0.00221(19)
N3 0.0206(15) 0.0170(14) 0.0195(14) -0.0002(11) 0.0010(11) 0.0000(11)
N4 0.0221(16) 0.0177(15) 0.0215(14) -0.0002(11) 0.0040(12) -0.0008(12)
C78 0.0204(18) 0.0167(16) 0.0171(15) -0.0014(12) -0.0008(13) -0.0008(13)
C79 0.0241(19) 0.0190(17) 0.0314(19) -0.0012(15) 0.0031(15) 0.0021(14)
C80 0.0216(19) 0.0235(18) 0.0309(19) -0.0047(15) 0.0041(15) 0.0006(15)
C81 0.0210(18) 0.0149(16) 0.0222(16) -0.0010(13) 0.0008(13) -0.0013(13)
C82 0.0238(18) 0.0214(17) 0.0170(15) -0.0014(13) -0.0021(13) -0.0027(14)
C83 0.029(2) 0.0262(19) 0.0171(15) 0.0007(14) 0.0034(13) -0.0015(16)
C84 0.025(2) 0.0238(19) 0.0203(17) -0.0029(14) 0.0027(14) -0.0052(15)
C85 0.0242(19) 0.0196(18) 0.0209(17) -0.0010(13) 0.0011(14) -0.0014(14)
C86 0.0230(17) 0.0154(16) 0.0195(15) -0.0007(13) 0.0005(12) 0.0020(14)
C87 0.031(2) 0.0244(19) 0.0214(17) -0.0014(14) -0.0002(15) -0.0076(15)
C88 0.028(2) 0.029(2) 0.0194(17) -0.0042(14) -0.0036(15) -0.0039(16)
C89 0.048(3) 0.031(2) 0.0221(18) -0.0018(16) 0.0027(17) -0.0023(18)
C90 0.056(3) 0.041(3) 0.026(2) -0.0039(18) 0.007(2) -0.007(2)
C91 0.045(3) 0.046(3) 0.033(2) -0.018(2) 0.007(2) -0.011(2)
C92 0.045(3) 0.039(3) 0.038(2) -0.013(2) -0.004(2) 0.001(2)
C93 0.041(2) 0.029(2) 0.029(2) 0.0005(16) -0.0026(17) 0.0005(18)
C94 0.032(2) 0.032(2) 0.0169(15) -0.0001(14) -0.0012(14) -0.0029(16)
C95 0.033(2) 0.046(3) 0.034(2) -0.0053(19) -0.0041(18) -0.0041(19)
C96 0.029(2) 0.068(4) 0.048(3) -0.005(3) -0.008(2) 0.003(2)
C97 0.037(3) 0.061(3) 0.033(2) -0.001(2) -0.0053(19) 0.015(2)
C98 0.045(3) 0.035(2) 0.034(2) 0.0028(18) -0.0068(19) 0.0054(19)
C99 0.034(2) 0.035(2) 0.028(2) -0.0003(17) -0.0049(17) -0.0021(18)
C100 0.030(2) 0.038(2) 0.0233(18) -0.0009(16) 0.0061(16) -0.0117(19)
C101 0.0221(17) 0.0174(17) 0.0171(15) -0.0002(12) 0.0007(12) -0.0027(13)
C102 0.0231(18) 0.0251(19) 0.0189(16) 0.0006(14) 0.0007(14) 0.0006(15)
C103 0.032(2) 0.0236(19) 0.0201(16) -0.0022(14) 0.0013(14) -0.0029(16)
C104 0.031(2) 0.039(3) 0.030(2) -0.0053(17) -0.0031(17) -0.0022(18)
C105 0.037(3) 0.044(3) 0.042(2) -0.001(2) -0.013(2) 0.011(2)
C106 0.046(3) 0.028(2) 0.052(3) 0.002(2) -0.008(2) 0.011(2)
C107 0.034(2) 0.0223(19) 0.041(2) -0.0024(17) 0.0002(18) 0.0000(17)
C108 0.0243(19) 0.0214(18) 0.0225(17) -0.0012(14) 0.0019(14) -0.0017(14)
C109 0.034(2) 0.028(2) 0.0253(19) -0.0008(15) 0.0043(16) -0.0016(17)
C110 0.038(2) 0.036(2) 0.029(2) -0.0117(18) 0.0095(18) -0.0016(19)
C111 0.041(3) 0.031(2) 0.041(2) -0.0132(19) 0.008(2) 0.0053(19)
C112 0.047(3) 0.026(2) 0.040(2) -0.0002(18) 0.005(2) 0.0074(19)
C113 0.035(2) 0.0241(19) 0.0239(18) 0.0024(15) 0.0038(16) 0.0028(16)
C114 0.0200(18) 0.0191(17) 0.0242(17) -0.0035(13) 0.0041(14) -0.0030(14)
C115 0.0239(19) 0.0226(19) 0.0182(16) -0.0029(13) 0.0034(13) -0.0054(15)
C116 0.028(2) 0.0230(19) 0.0174(16) -0.0018(13) 0.0036(14) -0.0075(15)
C117 0.028(2) 0.0203(19) 0.0208(17) -0.0040(14) 0.0055(14) -0.0055(16)
C118 0.0224(19) 0.028(2) 0.0231(17) -0.0052(14) 0.0013(14) -0.0068(16)
C119 0.0204(18) 0.0260(19) 0.0207(16) 0.0000(14) 0.0026(14) 0.0013(15)
C120 0.029(2) 0.0220(18) 0.0169(15) -0.0033(13) 0.0022(14) -0.0092(15)
C121 0.028(2) 0.0206(18) 0.0183(16) 0.0008(13) -0.0014(14) 0.0004(14)
C122 0.039(2) 0.023(2) 0.0264(19) -0.0043(15) -0.0010(17) -0.0046(18)
C123 0.049(3) 0.029(2) 0.027(2) -0.0073(17) -0.0031(19) 0.004(2)
C124 0.041(3) 0.035(2) 0.027(2) -0.0075(17) 0.0005(18) 0.015(2)
C125 0.033(2) 0.038(2) 0.032(2) -0.0038(18) 0.0037(18) 0.0062(18)
C126 0.030(2) 0.025(2) 0.0241(17) -0.0045(14) 0.0014(15) 0.0017(15)
C127 0.025(2) 0.0201(18) 0.0251(18) -0.0053(14) 0.0009(15) -0.0046(15)
C128 0.028(2) 0.035(2) 0.0235(18) -0.0034(16) 0.0020(15) -0.0005(17)
C129 0.042(3) 0.043(3) 0.030(2) 0.0002(19) -0.0050(19) 0.006(2)
C130 0.035(3) 0.041(3) 0.047(3) -0.001(2) 0.000(2) 0.010(2)
C131 0.037(3) 0.042(3) 0.056(3) 0.001(2) 0.015(2) 0.013(2)
C132 0.039(3) 0.034(2) 0.030(2) -0.0009(17) 0.0117(18) 0.001(2)
C133 0.043(3) 0.021(2) 0.028(2) -0.0057(15) 0.0064(18) -0.0124(19)
C134 0.027(2) 0.0240(19) 0.0244(18) 0.0004(14) -0.0020(15) 0.0005(15)
C135 0.028(2) 0.026(2) 0.0324(19) -0.0066(17) -0.0056(16) -0.0007(17)
C136 0.033(2) 0.038(2) 0.053(3) -0.007(2) 0.006(2) 0.004(2)
C137 0.038(3) 0.043(3) 0.097(5) -0.007(3) 0.021(3) 0.008(2)
C138 0.032(3) 0.036(3) 0.094(5) -0.005(3) 0.001(3) 0.007(2)
C139 0.040(3) 0.038(3) 0.073(4) 0.006(3) -0.012(3) 0.007(2)
C140 0.037(3) 0.034(3) 0.047(3) 0.000(2) -0.006(2) 0.002(2)
C141 0.045(3) 0.034(2) 0.0208(18) 0.0037(16) 0.0006(17) 0.0125(19)
C142 0.089(5) 0.033(3) 0.028(2) -0.0090(19) 0.004(3) -0.003(3)
C143 0.182(9) 0.039(3) 0.031(3) -0.017(2) 0.012(4) -0.012(4)
C144 0.226(12) 0.061(5) 0.032(3) 0.003(3) 0.048(5) 0.067(6)
C145 0.114(6) 0.094(5) 0.030(3) 0.019(3) 0.028(3) 0.073(5)
C146 0.056(3) 0.067(4) 0.027(2) 0.014(2) 0.008(2) 0.031(3)
C147 0.036(3) 0.028(2) 0.040(2) -0.0053(18) 0.015(2) 0.0068(19)
C148 0.029(2) 0.044(3) 0.041(2) -0.006(2) 0.0069(19) 0.007(2)
C149 0.037(3) 0.046(3) 0.047(3) -0.006(2) 0.005(2) 0.011(2)
C150 0.041(3) 0.063(4) 0.070(4) -0.006(3) -0.003(3) -0.004(3)
C152 0.062(4) 0.063(4) 0.092(5) -0.015(4) -0.013(4) -0.001(3)
C154 0.085(6) 0.137(8) 0.059(4) -0.020(5) -0.009(4) 0.008(6)
C156 0.058(3) 0.050(3) 0.048(3) -0.015(2) 0.000(3) 0.026(3)
C157 0.060(4) 0.064(4) 0.044(3) -0.022(3) -0.003(3) 0.024(3)
C158 0.071(4) 0.082(5) 0.043(3) -0.001(3) 0.010(3) 0.019(4)
C159 0.063(4) 0.079(5) 0.059(4) -0.003(3) 0.007(3) 0.015(4)
C160 0.048(3) 0.072(4) 0.064(4) 0.001(3) -0.001(3) -0.001(3)
C161 0.060(4) 0.074(4) 0.049(3) 0.005(3) -0.005(3) 0.026(3)
C162 0.067(4) 0.042(3) 0.082(5) -0.006(3) 0.001(3) 0.009(3)
C163 0.060(4) 0.046(3) 0.082(5) 0.000(3) 0.032(3) -0.011(3)
C164 0.080(5) 0.069(5) 0.085(5) 0.037(4) 0.014(4) -0.021(4)
C165 0.056(4) 0.035(3) 0.117(6) -0.003(3) 0.014(4) -0.009(3)
C166 0.050(4) 0.074(5) 0.095(6) -0.040(4) 0.002(4) -0.011(3)
C167 0.060(4) 0.079(5) 0.081(5) -0.027(4) -0.008(4) -0.005(4)
C168 0.039(3) 0.061(4) 0.083(5) -0.014(3) -0.007(3) -0.007(3)
C169 0.098(6) 0.099(6) 0.083(5) 0.028(5) 0.054(5) 0.009(5)

loop_
_atom_type_symbol
_atom_type_description
_atom_type_scat_dispersion_real
_atom_type_scat_dispersion_imag
_atom_type_scat_source
C C 0.0033 0.0016 'International Tables Vol C Tables 4.2.6.8 and 6.1.1.4'
H H 0.0000 0.0000 'International Tables Vol C Tables 4.2.6.8 and 6.1.1.4'
Cu Cu 0.3201 1.2651 'International Tables Vol C Tables 4.2.6.8 and 6.1.1.4'
N N 0.0061 0.0033 'International Tables Vol C Tables 4.2.6.8 and 6.1.1.4'

loop_
_exptl_crystal_face_index_h
_exptl_crystal_face_index_k
_exptl_crystal_face_index_l
_exptl_crystal_face_perp_dist
0.00 1.00 -1.00 0.1650
0.00 -1.00 1.00 0.2220
-1.00 1.00 -2.00 0.2000
1.00 -1.00 2.00 0.2690
1.00 -2.00 2.00 0.2500
0.00 -1.00 0.00 0.1470
0.00 1.00 0.00 0.0850
0.00 0.00 -1.00 0.1680
0.00 0.00 1.00 0.2040
5.00 1.00 -5.00 0.0150
-5.00 -1.00 5.00 0.0250

loop_
_geom_angle_atom_site_label_1
_geom_angle_atom_site_label_2
_geom_angle_atom_site_label_3
_geom_angle
_geom_angle_site_symmetry_1
_geom_angle_site_symmetry_3
_geom_angle_publ_flag
C1 Cu1 C70 177.76(19) . . ?
C1 N1 C2 111.9(3) . . ?
C1 N1 C4 123.4(3) . . ?
C2 N1 C4 124.7(3) . . ?
C1 N2 C3 112.1(3) . . ?
C1 N2 C37 121.7(3) . . ?
C3 N2 C37 126.1(3) . . ?
N1 C1 Cu1 130.6(3) . . ?
N2 C1 Cu1 126.3(3) . . ?
N2 C1 N1 103.0(3) . . ?
N1 C2 H2 126.8 . . ?
C3 C2 N1 106.4(3) . . ?
C3 C2 H2 126.8 . . ?
N2 C3 H3 126.7 . . ?
C2 C3 N2 106.5(3) . . ?
C2 C3 H3 126.7 . . ?
C5 C4 N1 119.0(3) . . ?
C9 C4 N1 119.2(3) . . ?
C9 C4 C5 121.8(3) . . ?
C4 C5 C10 121.6(3) . . ?
C6 C5 C4 117.6(3) . . ?
C6 C5 C10 120.7(3) . . ?
C5 C6 H6 118.8 . . ?
C5 C6 C7 122.4(3) . . ?
C7 C6 H6 118.8 . . ?
C6 C7 C23 121.2(3) . . ?
C8 C7 C6 118.2(3) . . ?
C8 C7 C23 120.5(3) . . ?
C7 C8 H8 119.2 . . ?
C7 C8 C9 121.7(3) . . ?
C9 C8 H8 119.2 . . ?
C4 C9 C8 118.3(3) . . ?
C4 C9 C24 122.7(3) . . ?
C8 C9 C24 119.0(3) . . ?
C5 C10 H10 106.6 . . ?
C5 C10 C11 112.1(3) . . ?
C5 C10 C17 111.3(3) . . ?
C11 C10 H10 106.6 . . ?
C17 C10 H10 106.6 . . ?
C17 C10 C11 113.1(3) . . ?
C12 C11 C10 118.3(4) . . ?
C16 C11 C10 123.2(3) . . ?
C16 C11 C12 118.4(4) . . ?
C11 C12 H12 119.6 . . ?
C13 C12 C11 120.7(5) . . ?
C13 C12 H12 119.6 . . ?
C12 C13 H13 119.8 . . ?
C14 C13 C12 120.3(5) . . ?
C14 C13 H13 119.8 . . ?
C13 C14 H14 120.5 . . ?
C13 C14 C15 119.0(5) . . ?
C15 C14 H14 120.5 . . ?
C14 C15 H15 119.8 . . ?
C16 C15 C14 120.5(5) . . ?
C16 C15 H15 119.8 . . ?
C11 C16 H16 119.5 . . ?
C15 C16 C11 121.0(4) . . ?
C15 C16 H16 119.5 . . ?
C18 C17 C10 123.0(4) . . ?
C18 C17 C22 118.9(4) . . ?
C22 C17 C10 118.1(3) . . ?
C17 C18 H18 119.8 . . ?
C17 C18 C19 120.5(4) . . ?
C19 C18 H18 119.8 . . ?
C18 C19 H19 120.0 . . ?
C20 C19 C18 119.9(4) . . ?
C20 C19 H19 120.0 . . ?
C19 C20 H20 120.1 . . ?
C19 C20 C21 119.7(4) . . ?
C21 C20 H20 120.1 . . ?
C20 C21 H21 120.0 . . ?
C22 C21 C20 120.1(5) . . ?
C22 C21 H21 120.0 . . ?
C17 C22 H22 119.5 . . ?
C21 C22 C17 120.9(4) . . ?
C21 C22 H22 119.5 . . ?
C7 C23 H23A 109.5 . . ?
C7 C23 H23B 109.5 . . ?
C7 C23 H23C 109.5 . . ?
H23A C23 H23B 109.5 . . ?
H23A C23 H23C 109.5 . . ?
H23B C23 H23C 109.5 . . ?
C9 C24 H24 106.7 . . ?
C9 C24 C25 112.8(3) . . ?
C9 C24 C31 110.8(3) . . ?
C25 C24 H24 106.7 . . ?
C31 C24 H24 106.7 . . ?
C31 C24 C25 112.7(3) . . ?
C26 C25 C24 122.3(4) . . ?
C30 C25 C24 118.6(4) . . ?
C30 C25 C26 119.0(4) . . ?
C25 C26 H26 119.8 . . ?
C27 C26 C25 120.4(4) . . ?
C27 C26 H26 119.8 . . ?
C26 C27 H27 120.0 . . ?
C26 C27 C28 120.1(5) . . ?
C28 C27 H27 120.0 . . ?
C27 C28 H28 120.4 . . ?
C29 C28 C27 119.2(5) . . ?
C29 C28 H28 120.4 . . ?
C28 C29 H29 119.6 . . ?
C28 C29 C30 120.9(5) . . ?
C30 C29 H29 119.6 . . ?
C25 C30 C29 120.3(5) . . ?
C25 C30 H30 119.8 . . ?
C29 C30 H30 119.8 . . ?
C32 C31 C24 118.4(4) . . ?
C36 C31 C24 123.9(4) . . ?
C36 C31 C32 117.7(4) . . ?
C31 C32 H32 119.6 . . ?
C33 C32 C31 120.7(4) . . ?
C33 C32 H32 119.6 . . ?
C32 C33 H33 119.7 . . ?
C34 C33 C32 120.5(4) . . ?
C34 C33 H33 119.7 . . ?
C33 C34 H34 120.2 . . ?
C33 C34 C35 119.5(4) . . ?
C35 C34 H34 120.2 . . ?
C34 C35 H35 120.2 . . ?
C34 C35 C36 119.6(4) . . ?
C36 C35 H35 120.2 . . ?
C31 C36 C35 122.0(4) . . ?
C31 C36 H36 119.0 . . ?
C35 C36 H36 119.0 . . ?
C38 C37 N2 120.1(3) . . ?
C42 C37 N2 118.1(3) . . ?
C42 C37 C38 121.8(4) . . ?
C37 C38 C43 122.7(4) . . ?
C39 C38 C37 117.6(3) . . ?
C39 C38 C43 119.6(3) . . ?
C38 C39 H39 118.7 . . ?
C40 C39 C38 122.6(4) . . ?
C40 C39 H39 118.7 . . ?
C39 C40 C56 120.8(3) . . ?
C41 C40 C39 118.0(4) . . ?
C41 C40 C56 121.1(3) . . ?
C40 C41 H41 119.3 . . ?
C40 C41 C42 121.5(3) . . ?
C42 C41 H41 119.3 . . ?
C37 C42 C41 118.4(3) . . ?
C37 C42 C57 122.2(3) . . ?
C41 C42 C57 119.3(3) . . ?
C38 C43 H43 107.7 . . ?
C38 C43 C44 109.6(3) . . ?
C38 C43 C50 110.8(4) . . ?
C44 C43 H43 107.7 . . ?
C44 C43 C50 113.1(4) . . ?
C50 C43 H43 107.7 . . ?
C45 C44 C43 117.5(4) . . ?
C49 C44 C43 125.0(5) . . ?
C49 C44 C45 117.3(5) . . ?
C44 C45 H45 119.2 . . ?
C46 C45 C44 121.5(5) . . ?
C46 C45 H45 119.2 . . ?
C45 C46 H46 120.6 . . ?
C45 C46 C47 118.7(7) . . ?
C47 C46 H46 120.6 . . ?
C46 C47 H47 119.9 . . ?
C48 C47 C46 120.1(7) . . ?
C48 C47 H47 119.9 . . ?
C47 C48 H48 119.4 . . ?
C47 C48 C49 121.2(6) . . ?
C49 C48 H48 119.4 . . ?
C44 C49 H49 119.5 . . ?
C48 C49 C44 121.0(7) . . ?
C48 C49 H49 119.5 . . ?
C51 C50 C43 118.9(4) . . ?
C51 C50 C55 119.0(5) . . ?
C55 C50 C43 122.1(6) . . ?
C40 C56 H56A 109.5 . . ?
C40 C56 H56B 109.5 . . ?
C40 C56 H56C 109.5 . . ?
H56A C56 H56B 109.5 . . ?
H56A C56 H56C 109.5 . . ?
H56B C56 H56C 109.5 . . ?
C42 C57 H57 106.7 . . ?
C42 C57 C64 112.2(3) . . ?
C58 C57 C42 111.1(3) . . ?
C58 C57 H57 106.7 . . ?
C58 C57 C64 113.0(3) . . ?
C64 C57 H57 106.7 . . ?
C59 C58 C57 123.4(4) . . ?
C59 C58 C63 118.1(5) . . ?
C63 C58 C57 118.4(4) . . ?
C58 C59 H59 119.6 . . ?
C60 C59 C58 120.9(5) . . ?
C60 C59 H59 119.6 . . ?
C59 C60 H60 120.1 . . ?
C61 C60 C59 119.8(5) . . ?
C61 C60 H60 120.1 . . ?
C60 C61 H61 119.7 . . ?
C62 C61 C60 120.7(5) . . ?
C62 C61 H61 119.7 . . ?
C61 C62 H62 120.3 . . ?
C63 C62 C61 119.4(6) . . ?
C63 C62 H62 120.3 . . ?
C58 C63 H63 119.4 . . ?
C62 C63 C58 121.2(5) . . ?
C62 C63 H63 119.4 . . ?
C65 C64 C57 122.6(4) . . ?
C65 C64 C69 118.7(4) . . ?
C69 C64 C57 118.6(4) . . ?
C64 C65 H65 120.3 . . ?
C64 C65 C66 119.3(5) . . ?
C66 C65 H65 120.3 . . ?
C65 C66 H66 119.6 . . ?
C67 C66 C65 120.8(6) . . ?
C67 C66 H66 119.6 . . ?
C66 C67 H67 119.7 . . ?
C66 C67 C68 120.5(5) . . ?
C68 C67 H67 119.7 . . ?
C67 C68 H68 120.0 . . ?
C67 C68 C69 120.0(5) . . ?
C69 C68 H68 120.0 . . ?
C64 C69 H69 119.7 . . ?
C68 C69 C64 120.7(5) . . ?
C68 C69 H69 119.7 . . ?
Cu1 C70 H70A 108.6 . . ?
Cu1 C70 H70B 108.6 . . ?
Cu1 C70 H70C 108.8 . . ?
Cu1 C70 H70D 108.8 . . ?
H70A C70 H70B 107.6 . . ?
H70C C70 H70D 107.7 . . ?
C71 C70 Cu1 114.6(4) . . ?
C71 C70 H70A 108.6 . . ?
C71 C70 H70B 108.6 . . ?
C72 C70 Cu1 113.6(5) . . ?
C72 C70 H70C 108.8 . . ?
C72 C70 H70D 108.8 . . ?
H75A C75 H75B 106.4 . . ?
H75C C75 H75D 110.9 . . ?
C76 C75 H75A 106.2 . . ?
C76 C75 H75B 106.2 . . ?
C76 C75 H75C 113.7 . . ?
C76 C75 H75D 113.7 . . ?
C76 C75 C73 124.6(7) . . ?
C76 C75 C74 89.7(7) . . ?
C73 C75 H75A 106.2 . . ?
C73 C75 H75B 106.2 . . ?
C74 C75 H75C 113.7 . . ?
C74 C75 H75D 113.7 . . ?
C75 C76 H76A 108.6 . . ?
C75 C76 H76B 108.6 . . ?
H76A C76 H76B 107.5 . . ?
C77 C76 C75 114.8(6) . . ?
C77 C76 H76A 108.6 . . ?
C77 C76 H76B 108.6 . . ?
C76 C77 H77A 109.5 . . ?
C76 C77 H77B 109.5 . . ?
C76 C77 H77C 109.5 . . ?
H77A C77 H77B 109.5 . . ?
H77A C77 H77C 109.5 . . ?
H77B C77 H77C 109.5 . . ?
C70 C71 H71A 109.6 . . ?
C70 C71 H71B 109.6 . . ?
H71A C71 H71B 108.1 . . ?
C73 C71 C70 110.3(6) . . ?
C73 C71 H71A 109.6 . . ?
C73 C71 H71B 109.6 . . ?
C75 C73 H73A 110.3 . . ?
C75 C73 H73B 110.3 . . ?
C71 C73 C75 107.0(7) . . ?
C71 C73 H73A 110.3 . . ?
C71 C73 H73B 110.3 . . ?
H73A C73 H73B 108.6 . . ?
C50 C51 H51 120.1 . . ?
C50 C51 C52 119.9(6) . . ?
C52 C51 H51 120.1 . . ?
C51 C52 H52 119.5 . . ?
C53 C52 C51 121.0(8) . . ?
C53 C52 H52 119.5 . . ?
C52 C53 H53 120.2 . . ?
C52 C53 C54 119.6(6) . . ?
C54 C53 H53 120.2 . . ?
C53 C54 H54 119.8 . . ?
C53 C54 C55 120.4(7) . . ?
C55 C54 H54 119.8 . . ?
C50 C55 H55 119.9 . . ?
C54 C55 C50 120.1(8) . . ?
C54 C55 H55 119.9 . . ?
C70 C72 H72A 109.2 . . ?
C70 C72 H72B 109.2 . . ?
H72A C72 H72B 107.9 . . ?
C74 C72 C70 112.1(8) . . ?
C74 C72 H72A 109.2 . . ?
C74 C72 H72B 109.2 . . ?
C75 C74 H74A 111.2 . . ?
C75 C74 H74B 111.2 . . ?
C72 C74 C75 102.9(8) . . ?
C72 C74 H74A 111.2 . . ?
C72 C74 H74B 111.2 . . ?
H74A C74 H74B 109.1 . . ?
C78 Cu2 C147 177.10(19) . . ?
C78 N3 C79 111.6(3) . . ?
C78 N3 C81 121.3(3) . . ?
C79 N3 C81 127.0(3) . . ?
C78 N4 C80 111.7(3) . . ?
C78 N4 C114 121.8(3) . . ?
C80 N4 C114 126.5(3) . . ?
N3 C78 Cu2 125.0(3) . . ?
N3 C78 N4 103.5(3) . . ?
N4 C78 Cu2 131.5(3) . . ?
N3 C79 H79 126.8 . . ?
C80 C79 N3 106.5(3) . . ?
C80 C79 H79 126.8 . . ?
N4 C80 H80 126.6 . . ?
C79 C80 N4 106.8(3) . . ?
C79 C80 H80 126.6 . . ?
C82 C81 N3 118.9(3) . . ?
C82 C81 C86 122.3(4) . . ?
C86 C81 N3 118.7(3) . . ?
C81 C82 C83 118.7(3) . . ?
C81 C82 C87 119.3(3) . . ?
C83 C82 C87 121.9(3) . . ?
C82 C83 H83 119.6 . . ?
C84 C83 C82 120.8(3) . . ?
C84 C83 H83 119.6 . . ?
C83 C84 C85 118.8(4) . . ?
C83 C84 C100 120.0(3) . . ?
C85 C84 C100 121.2(3) . . ?
C84 C85 H85 119.0 . . ?
C84 C85 C86 121.9(3) . . ?
C86 C85 H85 119.0 . . ?
C81 C86 C101 121.1(3) . . ?
C85 C86 C81 117.4(3) . . ?
C85 C86 C101 121.6(3) . . ?
C82 C87 H87 105.9 . . ?
C82 C87 C94 109.7(3) . . ?
C88 C87 C82 113.2(3) . . ?
C88 C87 H87 105.9 . . ?
C88 C87 C94 115.3(3) . . ?
C94 C87 H87 105.9 . . ?
C89 C88 C87 122.4(4) . . ?
C93 C88 C87 118.6(4) . . ?
C93 C88 C89 118.9(4) . . ?
C88 C89 H89 120.2 . . ?
C90 C89 C88 119.7(4) . . ?
C90 C89 H89 120.2 . . ?
C89 C90 H90 119.7 . . ?
C91 C90 C89 120.6(4) . . ?
C91 C90 H90 119.7 . . ?
C90 C91 H91 119.9 . . ?
C90 C91 C92 120.2(4) . . ?
C92 C91 H91 119.9 . . ?
C91 C92 H92 120.2 . . ?
C91 C92 C93 119.5(5) . . ?
C93 C92 H92 120.2 . . ?
C88 C93 C92 121.1(4) . . ?
C88 C93 H93 119.4 . . ?
C92 C93 H93 119.4 . . ?
C95 C94 C87 119.3(4) . . ?
C99 C94 C87 122.4(4) . . ?
C99 C94 C95 118.3(4) . . ?
C94 C95 H95 119.3 . . ?
C96 C95 C94 121.3(5) . . ?
C96 C95 H95 119.3 . . ?
C95 C96 H96 120.0 . . ?
C97 C96 C95 119.9(5) . . ?
C97 C96 H96 120.0 . . ?
C96 C97 H97 120.1 . . ?
C96 C97 C98 119.9(5) . . ?
C98 C97 H97 120.1 . . ?
C97 C98 H98 119.9 . . ?
C97 C98 C99 120.1(5) . . ?
C99 C98 H98 119.9 . . ?
C94 C99 C98 120.4(4) . . ?
C94 C99 H99 119.8 . . ?
C98 C99 H99 119.8 . . ?
C84 C100 H10A 109.5 . . ?
C84 C100 H10B 109.5 . . ?
C84 C100 H10C 109.5 . . ?
H10A C100 H10B 109.5 . . ?
H10A C100 H10C 109.5 . . ?
H10B C100 H10C 109.5 . . ?
C86 C101 H101 105.9 . . ?
C86 C101 C102 112.9(3) . . ?
C86 C101 C108 113.6(3) . . ?
C102 C101 H101 105.9 . . ?
C102 C101 C108 111.9(3) . . ?
C108 C101 H101 105.9 . . ?
C103 C102 C101 121.9(4) . . ?
C107 C102 C101 119.9(4) . . ?
C107 C102 C103 118.2(4) . . ?
C102 C103 H103 119.4 . . ?
C104 C103 C102 121.3(4) . . ?
C104 C103 H103 119.4 . . ?
C103 C104 H104 120.0 . . ?
C103 C104 C105 120.0(4) . . ?
C105 C104 H104 120.0 . . ?
C104 C105 H105 120.4 . . ?
C104 C105 C106 119.1(4) . . ?
C106 C105 H105 120.4 . . ?
C105 C106 H106 119.9 . . ?
C107 C106 C105 120.2(4) . . ?
C107 C106 H106 119.9 . . ?
C102 C107 H107 119.4 . . ?
C106 C107 C102 121.2(4) . . ?
C106 C107 H107 119.4 . . ?
C109 C108 C101 118.5(4) . . ?
C109 C108 C113 118.6(4) . . ?
C113 C108 C101 122.9(3) . . ?
C108 C109 H109 119.4 . . ?
C108 C109 C110 121.2(4) . . ?
C110 C109 H109 119.4 . . ?
C109 C110 H110 119.9 . . ?
C111 C110 C109 120.1(4) . . ?
C111 C110 H110 119.9 . . ?
C110 C111 H111 120.5 . . ?
C112 C111 C110 119.0(4) . . ?
C112 C111 H111 120.5 . . ?
C111 C112 H112 119.5 . . ?
C111 C112 C113 121.0(4) . . ?
C113 C112 H112 119.5 . . ?
C108 C113 C112 120.0(4) . . ?
C108 C113 H113 120.0 . . ?
C112 C113 H113 120.0 . . ?
C115 C114 N4 118.6(3) . . ?
C115 C114 C119 122.1(4) . . ?
C119 C114 N4 119.2(3) . . ?
C114 C115 C116 118.1(3) . . ?
C114 C115 C120 121.3(3) . . ?
C116 C115 C120 120.6(3) . . ?
C115 C116 H116 119.3 . . ?
C117 C116 C115 121.3(4) . . ?
C117 C116 H116 119.3 . . ?
C116 C117 C118 118.6(4) . . ?
C116 C117 C133 121.4(4) . . ?
C118 C117 C133 120.0(4) . . ?
C117 C118 H118 119.1 . . ?
C119 C118 C117 121.8(4) . . ?
C119 C118 H118 119.1 . . ?
C114 C119 C134 121.6(4) . . ?
C118 C119 C114 118.0(4) . . ?
C118 C119 C134 120.4(3) . . ?
C115 C120 H120 105.9 . . ?
C115 C120 C121 112.0(3) . . ?
C121 C120 H120 105.9 . . ?
C127 C120 C115 112.6(3) . . ?
C127 C120 H120 105.9 . . ?
C127 C120 C121 113.8(3) . . ?
C122 C121 C120 119.1(4) . . ?
C122 C121 C126 118.3(4) . . ?
C126 C121 C120 122.6(3) . . ?
C121 C122 H122 119.4 . . ?
C121 C122 C123 121.2(5) . . ?
C123 C122 H122 119.4 . . ?
C122 C123 H123 120.1 . . ?
C124 C123 C122 119.8(4) . . ?
C124 C123 H123 120.1 . . ?
C123 C124 H124 120.3 . . ?
C125 C124 C123 119.4(4) . . ?
C125 C124 H124 120.3 . . ?
C124 C125 H125 119.7 . . ?
C124 C125 C126 120.6(5) . . ?
C126 C125 H125 119.7 . . ?
C121 C126 H126 119.7 . . ?
C125 C126 C121 120.6(4) . . ?
C125 C126 H126 119.7 . . ?
C128 C127 C120 123.0(4) . . ?
C128 C127 C132 118.3(4) . . ?
C132 C127 C120 118.6(4) . . ?
C127 C128 H128 119.6 . . ?
C127 C128 C129 120.7(4) . . ?
C129 C128 H128 119.6 . . ?
C128 C129 H129 119.8 . . ?
C130 C129 C128 120.5(5) . . ?
C130 C129 H129 119.8 . . ?
C129 C130 H130 120.2 . . ?
C129 C130 C131 119.7(5) . . ?
C131 C130 H130 120.2 . . ?
C130 C131 H131 119.8 . . ?
C130 C131 C132 120.4(5) . . ?
C132 C131 H131 119.8 . . ?
C127 C132 H132 119.8 . . ?
C131 C132 C127 120.4(4) . . ?
C131 C132 H132 119.8 . . ?
C117 C133 H13A 109.5 . . ?
C117 C133 H13B 109.5 . . ?
C117 C133 H13C 109.5 . . ?
H13A C133 H13B 109.5 . . ?
H13A C133 H13C 109.5 . . ?
H13B C133 H13C 109.5 . . ?
C119 C134 H134 106.8 . . ?
C119 C134 C135 113.8(4) . . ?
C135 C134 H134 106.8 . . ?
C141 C134 C119 108.5(3) . . ?
C141 C134 H134 106.8 . . ?
C141 C134 C135 113.6(3) . . ?
C136 C135 C134 123.6(4) . . ?
C136 C135 C140 118.0(4) . . ?
C140 C135 C134 118.3(4) . . ?
C135 C136 H136 119.3 . . ?
C135 C136 C137 121.4(5) . . ?
C137 C136 H136 119.3 . . ?
C136 C137 H137 120.2 . . ?
C138 C137 C136 119.5(6) . . ?
C138 C137 H137 120.2 . . ?
C137 C138 H138 119.9 . . ?
C139 C138 C137 120.2(5) . . ?
C139 C138 H138 119.9 . . ?
C138 C139 H139 119.9 . . ?
C138 C139 C140 120.1(6) . . ?
C140 C139 H139 119.9 . . ?
C135 C140 H140 119.7 . . ?
C139 C140 C135 120.6(5) . . ?
C139 C140 H140 119.7 . . ?
C142 C141 C134 121.8(5) . . ?
C146 C141 C134 118.8(5) . . ?
C146 C141 C142 119.4(5) . . ?
C141 C142 H142 120.9 . . ?
C141 C142 C143 118.1(7) . . ?
C143 C142 H142 120.9 . . ?
C142 C143 H143 119.1 . . ?
C144 C143 C142 121.9(8) . . ?
C144 C143 H143 119.1 . . ?
C143 C144 H144 120.3 . . ?
C143 C144 C145 119.4(6) . . ?
C145 C144 H144 120.3 . . ?
C144 C145 H145 119.9 . . ?
C146 C145 C144 120.3(7) . . ?
C146 C145 H145 119.9 . . ?
C141 C146 H146 119.6 . . ?
C145 C146 C141 120.8(7) . . ?
C145 C146 H146 119.6 . . ?
Cu2 C147 H14A 108.3 . . ?
Cu2 C147 H14B 108.3 . . ?
H14A C147 H14B 107.4 . . ?
C148 C147 Cu2 116.0(3) . . ?
C148 C147 H14A 108.3 . . ?
C148 C147 H14B 108.3 . . ?
C147 C148 H14C 108.5 . . ?
C147 C148 H14D 108.5 . . ?
H14C C148 H14D 107.5 . . ?
C149 C148 C147 115.0(4) . . ?
C149 C148 H14C 108.5 . . ?
C149 C148 H14D 108.5 . . ?
C148 C149 H14E 108.5 . . ?
C148 C149 H14F 108.5 . . ?
H14E C149 H14F 107.5 . . ?
C150 C149 C148 115.0(5) . . ?
C150 C149 H14E 108.5 . . ?
C150 C149 H14F 108.5 . . ?
C149 C150 H15A 108.0 . . ?
C149 C150 H15B 108.0 . . ?
H15A C150 H15B 107.2 . . ?
C152 C150 C149 117.3(6) . . ?
C152 C150 H15A 108.0 . . ?
C152 C150 H15B 108.0 . . ?
C150 C152 H15C 108.8 . . ?
C150 C152 H15D 108.8 . . ?
H15C C152 H15D 107.7 . . ?
C154 C152 C150 113.8(7) . . ?
C154 C152 H15C 108.8 . . ?
C154 C152 H15D 108.8 . . ?
C152 C154 H15E 109.5 . . ?
C152 C154 H15F 109.5 . . ?
C152 C154 H15G 109.5 . . ?
H15E C154 H15F 109.5 . . ?
H15E C154 H15G 109.5 . . ?
H15F C154 H15G 109.5 . . ?
C157 C156 C162 119.5(6) . . ?
C161 C156 C157 118.7(7) . . ?
C161 C156 C162 121.7(6) . . ?
C156 C157 H157 119.8 . . ?
C158 C157 C156 120.3(6) . . ?
C158 C157 H157 119.8 . . ?
C157 C158 H158 119.4 . . ?
C159 C158 C157 121.2(6) . . ?
C159 C158 H158 119.4 . . ?
C158 C159 H159 120.7 . . ?
C158 C159 C160 118.7(7) . . ?
C160 C159 H159 120.7 . . ?
C159 C160 H160 119.8 . . ?
C159 C160 C161 120.4(6) . . ?
C161 C160 H160 119.8 . . ?
C156 C161 C160 120.6(6) . . ?
C156 C161 H161 119.7 . . ?
C160 C161 H161 119.7 . . ?
C156 C162 H16A 109.5 . . ?
C156 C162 H16B 109.5 . . ?
C156 C162 H16C 109.5 . . ?
H16A C162 H16B 109.5 . . ?
H16A C162 H16C 109.5 . . ?
H16B C162 H16C 109.5 . . ?
C164 C163 C169 121.3(7) . . ?
C168 C163 C164 118.0(7) . . ?
C168 C163 C169 120.7(7) . . ?
C163 C164 H164 119.4 . . ?
C163 C164 C165 121.3(7) . . ?
C165 C164 H164 119.4 . . ?
C164 C165 H165 121.2 . . ?
C166 C165 C164 117.5(7) . . ?
C166 C165 H165 121.2 . . ?
C165 C166 H166 120.3 . . ?
C165 C166 C167 119.5(7) . . ?
C167 C166 H166 120.3 . . ?
C166 C167 H167 118.7 . . ?
C168 C167 C166 122.5(8) . . ?
C168 C167 H167 118.7 . . ?
C163 C168 H168 119.4 . . ?
C167 C168 C163 121.2(7) . . ?
C167 C168 H168 119.4 . . ?
C163 C169 H16D 109.5 . . ?
C163 C169 H16E 109.5 . . ?
C163 C169 H16F 109.5 . . ?
H16D C169 H16E 109.5 . . ?
H16D C169 H16F 109.5 . . ?
H16E C169 H16F 109.5 . . ?

loop_
_geom_bond_atom_site_label_1
_geom_bond_atom_site_label_2
_geom_bond_distance
_geom_bond_site_symmetry_2
_geom_bond_publ_flag
Cu1 C1 1.889(4) . ?
Cu1 C70 1.931(5) . ?
N1 C1 1.371(5) . ?
N1 C2 1.383(5) . ?
N1 C4 1.440(5) . ?
N2 C1 1.361(5) . ?
N2 C3 1.383(5) . ?
N2 C37 1.455(5) . ?
C2 H2 0.9500 . ?
C2 C3 1.354(6) . ?
C3 H3 0.9500 . ?
C4 C5 1.403(5) . ?
C4 C9 1.393(5) . ?
C5 C6 1.391(5) . ?
C5 C10 1.521(5) . ?
C6 H6 0.9500 . ?
C6 C7 1.392(5) . ?
C7 C8 1.390(5) . ?
C7 C23 1.507(5) . ?
C8 H8 0.9500 . ?
C8 C9 1.397(5) . ?
C9 C24 1.514(5) . ?
C10 H10 1.0000 . ?
C10 C11 1.535(5) . ?
C10 C17 1.526(5) . ?
C11 C12 1.394(6) . ?
C11 C16 1.384(6) . ?
C12 H12 0.9500 . ?
C12 C13 1.391(7) . ?
C13 H13 0.9500 . ?
C13 C14 1.386(8) . ?
C14 H14 0.9500 . ?
C14 C15 1.391(7) . ?
C15 H15 0.9500 . ?
C15 C16 1.384(6) . ?
C16 H16 0.9500 . ?
C17 C18 1.380(5) . ?
C17 C22 1.393(6) . ?
C18 H18 0.9500 . ?
C18 C19 1.406(6) . ?
C19 H19 0.9500 . ?
C19 C20 1.377(7) . ?
C20 H20 0.9500 . ?
C20 C21 1.391(7) . ?
C21 H21 0.9500 . ?
C21 C22 1.379(7) . ?
C22 H22 0.9500 . ?
C23 H23A 0.9800 . ?
C23 H23B 0.9800 . ?
C23 H23C 0.9800 . ?
C24 H24 1.0000 . ?
C24 C25 1.542(6) . ?
C24 C31 1.524(5) . ?
C25 C26 1.395(6) . ?
C25 C30 1.384(6) . ?
C26 H26 0.9500 . ?
C26 C27 1.387(7) . ?
C27 H27 0.9500 . ?
C27 C28 1.398(8) . ?
C28 H28 0.9500 . ?
C28 C29 1.372(9) . ?
C29 H29 0.9500 . ?
C29 C30 1.391(7) . ?
C30 H30 0.9500 . ?
C31 C32 1.406(6) . ?
C31 C36 1.370(6) . ?
C32 H32 0.9500 . ?
C32 C33 1.393(6) . ?
C33 H33 0.9500 . ?
C33 C34 1.370(7) . ?
C34 H34 0.9500 . ?
C34 C35 1.389(7) . ?
C35 H35 0.9500 . ?
C35 C36 1.397(6) . ?
C36 H36 0.9500 . ?
C37 C38 1.396(5) . ?
C37 C42 1.384(5) . ?
C38 C39 1.390(6) . ?
C38 C43 1.525(5) . ?
C39 H39 0.9500 . ?
C39 C40 1.388(5) . ?
C40 C41 1.383(5) . ?
C40 C56 1.496(6) . ?
C41 H41 0.9500 . ?
C41 C42 1.406(5) . ?
C42 C57 1.539(5) . ?
C43 H43 1.0000 . ?
C43 C44 1.533(7) . ?
C43 C50 1.555(6) . ?
C44 C45 1.403(8) . ?
C44 C49 1.380(7) . ?
C45 H45 0.9500 . ?
C45 C46 1.379(7) . ?
C46 H46 0.9500 . ?
C46 C47 1.391(9) . ?
C47 H47 0.9500 . ?
C47 C48 1.350(12) . ?
C48 H48 0.9500 . ?
C48 C49 1.368(10) . ?
C49 H49 0.9500 . ?
C50 C51 1.385(8) . ?
C50 C55 1.408(8) . ?
C56 H56A 0.9800 . ?
C56 H56B 0.9800 . ?
C56 H56C 0.9800 . ?
C57 H57 1.0000 . ?
C57 C58 1.518(6) . ?
C57 C64 1.539(6) . ?
C58 C59 1.393(6) . ?
C58 C63 1.406(7) . ?
C59 H59 0.9500 . ?
C59 C60 1.385(8) . ?
C60 H60 0.9500 . ?
C60 C61 1.384(10) . ?
C61 H61 0.9500 . ?
C61 C62 1.383(9) . ?
C62 H62 0.9500 . ?
C62 C63 1.379(7) . ?
C63 H63 0.9500 . ?
C64 C65 1.395(7) . ?
C64 C69 1.399(6) . ?
C65 H65 0.9500 . ?
C65 C66 1.402(7) . ?
C66 H66 0.9500 . ?
C66 C67 1.365(9) . ?
C67 H67 0.9500 . ?
C67 C68 1.367(9) . ?
C68 H68 0.9500 . ?
C68 C69 1.386(7) . ?
C69 H69 0.9500 . ?
C70 H70A 0.9900 . ?
C70 H70B 0.9900 . ?
C70 H70C 0.9900 . ?
C70 H70D 0.9900 . ?
C70 C71 1.577(9) . ?
C70 C72 1.554(11) . ?
C75 H75A 0.9900 . ?
C75 H75B 0.9900 . ?
C75 H75C 0.9900 . ?
C75 H75D 0.9900 . ?
C75 C76 1.548(12) . ?
C75 C73 1.578(10) . ?
C75 C74 1.660(13) . ?
C76 H76A 0.9900 . ?
C76 H76B 0.9900 . ?
C76 C77 1.487(10) . ?
C77 H77A 0.9800 . ?
C77 H77B 0.9800 . ?
C77 H77C 0.9800 . ?
C71 H71A 0.9900 . ?
C71 H71B 0.9900 . ?
C71 C73 1.530(11) . ?
C73 H73A 0.9900 . ?
C73 H73B 0.9900 . ?
C51 H51 0.9500 . ?
C51 C52 1.411(7) . ?
C52 H52 0.9500 . ?
C52 C53 1.370(13) . ?
C53 H53 0.9500 . ?
C53 C54 1.385(13) . ?
C54 H54 0.9500 . ?
C54 C55 1.398(9) . ?
C55 H55 0.9500 . ?
C72 H72A 0.9900 . ?
C72 H72B 0.9900 . ?
C72 C74 1.500(13) . ?
C74 H74A 0.9900 . ?
C74 H74B 0.9900 . ?
Cu2 C78 1.901(4) . ?
Cu2 C147 1.928(4) . ?
N3 C78 1.361(5) . ?
N3 C79 1.396(5) . ?
N3 C81 1.441(5) . ?
N4 C78 1.364(5) . ?
N4 C80 1.390(5) . ?
N4 C114 1.440(5) . ?
C79 H79 0.9500 . ?
C79 C80 1.342(6) . ?
C80 H80 0.9500 . ?
C81 C82 1.388(5) . ?
C81 C86 1.399(5) . ?
C82 C83 1.398(6) . ?
C82 C87 1.526(5) . ?
C83 H83 0.9500 . ?
C83 C84 1.394(5) . ?
C84 C85 1.396(5) . ?
C84 C100 1.507(6) . ?
C85 H85 0.9500 . ?
C85 C86 1.398(5) . ?
C86 C101 1.517(5) . ?
C87 H87 1.0000 . ?
C87 C88 1.517(6) . ?
C87 C94 1.529(6) . ?
C88 C89 1.400(6) . ?
C88 C93 1.380(6) . ?
C89 H89 0.9500 . ?
C89 C90 1.396(6) . ?
C90 H90 0.9500 . ?
C90 C91 1.377(7) . ?
C91 H91 0.9500 . ?
C91 C92 1.378(7) . ?
C92 H92 0.9500 . ?
C92 C93 1.398(7) . ?
C93 H93 0.9500 . ?
C94 C95 1.399(6) . ?
C94 C99 1.391(6) . ?
C95 H95 0.9500 . ?
C95 C96 1.382(7) . ?
C96 H96 0.9500 . ?
C96 C97 1.381(8) . ?
C97 H97 0.9500 . ?
C97 C98 1.388(7) . ?
C98 H98 0.9500 . ?
C98 C99 1.398(6) . ?
C99 H99 0.9500 . ?
C100 H10A 0.9800 . ?
C100 H10B 0.9800 . ?
C100 H10C 0.9800 . ?
C101 H101 1.0000 . ?
C101 C102 1.518(5) . ?
C101 C108 1.534(5) . ?
C102 C103 1.391(5) . ?
C102 C107 1.386(6) . ?
C103 H103 0.9500 . ?
C103 C104 1.384(6) . ?
C104 H104 0.9500 . ?
C104 C105 1.389(7) . ?
C105 H105 0.9500 . ?
C105 C106 1.396(7) . ?
C106 H106 0.9500 . ?
C106 C107 1.380(6) . ?
C107 H107 0.9500 . ?
C108 C109 1.387(6) . ?
C108 C113 1.391(6) . ?
C109 H109 0.9500 . ?
C109 C110 1.392(6) . ?
C110 H110 0.9500 . ?
C110 C111 1.387(7) . ?
C111 H111 0.9500 . ?
C111 C112 1.381(7) . ?
C112 H112 0.9500 . ?
C112 C113 1.399(6) . ?
C113 H113 0.9500 . ?
C114 C115 1.397(5) . ?
C114 C119 1.398(5) . ?
C115 C116 1.405(6) . ?
C115 C120 1.521(5) . ?
C116 H116 0.9500 . ?
C116 C117 1.392(5) . ?
C117 C118 1.404(6) . ?
C117 C133 1.513(6) . ?
C118 H118 0.9500 . ?
C118 C119 1.392(6) . ?
C119 C134 1.523(5) . ?
C120 H120 1.0000 . ?
C120 C121 1.532(5) . ?
C120 C127 1.519(6) . ?
C121 C122 1.389(5) . ?
C121 C126 1.390(6) . ?
C122 H122 0.9500 . ?
C122 C123 1.390(7) . ?
C123 H123 0.9500 . ?
C123 C124 1.384(7) . ?
C124 H124 0.9500 . ?
C124 C125 1.383(7) . ?
C125 H125 0.9500 . ?
C125 C126 1.387(6) . ?
C126 H126 0.9500 . ?
C127 C128 1.386(6) . ?
C127 C132 1.400(6) . ?
C128 H128 0.9500 . ?
C128 C129 1.394(6) . ?
C129 H129 0.9500 . ?
C129 C130 1.369(7) . ?
C130 H130 0.9500 . ?
C130 C131 1.381(8) . ?
C131 H131 0.9500 . ?
C131 C132 1.389(7) . ?
C132 H132 0.9500 . ?
C133 H13A 0.9800 . ?
C133 H13B 0.9800 . ?
C133 H13C 0.9800 . ?
C134 H134 1.0000 . ?
C134 C135 1.525(6) . ?
C134 C141 1.523(6) . ?
C135 C136 1.381(7) . ?
C135 C140 1.399(6) . ?
C136 H136 0.9500 . ?
C136 C137 1.400(7) . ?
C137 H137 0.9500 . ?
C137 C138 1.376(10) . ?
C138 H138 0.9500 . ?
C138 C139 1.376(9) . ?
C139 H139 0.9500 . ?
C139 C140 1.395(7) . ?
C140 H140 0.9500 . ?
C141 C142 1.396(8) . ?
C141 C146 1.393(7) . ?
C142 H142 0.9500 . ?
C142 C143 1.407(8) . ?
C143 H143 0.9500 . ?
C143 C144 1.365(14) . ?
C144 H144 0.9500 . ?
C144 C145 1.379(14) . ?
C145 H145 0.9500 . ?
C145 C146 1.377(8) . ?
C146 H146 0.9500 . ?
C147 H14A 0.9900 . ?
C147 H14B 0.9900 . ?
C147 C148 1.531(7) . ?
C148 H14C 0.9900 . ?
C148 H14D 0.9900 . ?
C148 C149 1.524(7) . ?
C149 H14E 0.9900 . ?
C149 H14F 0.9900 . ?
C149 C150 1.521(9) . ?
C150 H15A 0.9900 . ?
C150 H15B 0.9900 . ?
C150 C152 1.510(9) . ?
C152 H15C 0.9900 . ?
C152 H15D 0.9900 . ?
C152 C154 1.453(11) . ?
C154 H15E 0.9800 . ?
C154 H15F 0.9800 . ?
C154 H15G 0.9800 . ?
C156 C157 1.396(8) . ?
C156 C161 1.357(9) . ?
C156 C162 1.520(9) . ?
C157 H157 0.9500 . ?
C157 C158 1.385(10) . ?
C158 H158 0.9500 . ?
C158 C159 1.372(10) . ?
C159 H159 0.9500 . ?
C159 C160 1.374(9) . ?
C160 H160 0.9500 . ?
C160 C161 1.415(10) . ?
C161 H161 0.9500 . ?
C162 H16A 0.9800 . ?
C162 H16B 0.9800 . ?
C162 H16C 0.9800 . ?
C163 C164 1.383(10) . ?
C163 C168 1.370(10) . ?
C163 C169 1.515(10) . ?
C164 H164 0.9500 . ?
C164 C165 1.435(12) . ?
C165 H165 0.9500 . ?
C165 C166 1.374(11) . ?
C166 H166 0.9500 . ?
C166 C167 1.374(10) . ?
C167 H167 0.9500 . ?
C167 C168 1.339(10) . ?
C168 H168 0.9500 . ?
C169 H16D 0.9800 . ?
C169 H16E 0.9800 . ?
C169 H16F 0.9800 . ?

loop_
_geom_torsion_atom_site_label_1
_geom_torsion_atom_site_label_2
_geom_torsion_atom_site_label_3
_geom_torsion_atom_site_label_4
_geom_torsion
_geom_torsion_site_symmetry_1
_geom_torsion_site_symmetry_2
_geom_torsion_site_symmetry_3
_geom_torsion_site_symmetry_4
_geom_torsion_publ_flag
Cu1 C70 C71 C73 57.3(7) . . . . ?
Cu1 C70 C72 C74 -56.1(11) . . . . ?
N1 C2 C3 N2 0.3(5) . . . . ?
N1 C4 C5 C6 178.1(3) . . . . ?
N1 C4 C5 C10 -3.8(5) . . . . ?
N1 C4 C9 C8 -178.8(3) . . . . ?
N1 C4 C9 C24 1.0(6) . . . . ?
N2 C37 C38 C39 175.1(4) . . . . ?
N2 C37 C38 C43 -7.8(6) . . . . ?
N2 C37 C42 C41 -175.2(3) . . . . ?
N2 C37 C42 C57 8.3(6) . . . . ?
C1 N1 C2 C3 0.4(4) . . . . ?
C1 N1 C4 C5 -77.9(5) . . . . ?
C1 N1 C4 C9 100.1(4) . . . . ?
C1 N2 C3 C2 -0.8(5) . . . . ?
C1 N2 C37 C38 -88.9(5) . . . . ?
C1 N2 C37 C42 88.4(5) . . . . ?
C2 N1 C1 Cu1 178.3(3) . . . . ?
C2 N1 C1 N2 -0.9(4) . . . . ?
C2 N1 C4 C5 101.1(5) . . . . ?
C2 N1 C4 C9 -80.9(5) . . . . ?
C3 N2 C1 Cu1 -178.1(3) . . . . ?
C3 N2 C1 N1 1.0(4) . . . . ?
C3 N2 C37 C38 94.8(5) . . . . ?
C3 N2 C37 C42 -88.0(5) . . . . ?
C4 N1 C1 Cu1 -2.7(5) . . . . ?
C4 N1 C1 N2 178.2(3) . . . . ?
C4 N1 C2 C3 -178.7(4) . . . . ?
C4 C5 C6 C7 0.4(6) . . . . ?
C4 C5 C10 C11 -90.6(4) . . . . ?
C4 C5 C10 C17 141.5(4) . . . . ?
C4 C9 C24 C25 93.3(5) . . . . ?
C4 C9 C24 C31 -139.3(4) . . . . ?
C5 C4 C9 C8 -0.9(6) . . . . ?
C5 C4 C9 C24 178.9(4) . . . . ?
C5 C6 C7 C8 -0.1(6) . . . . ?
C5 C6 C7 C23 -177.5(4) . . . . ?
C5 C10 C11 C12 153.0(4) . . . . ?
C5 C10 C11 C16 -30.1(5) . . . . ?
C5 C10 C17 C18 114.1(4) . . . . ?
C5 C10 C17 C22 -65.5(5) . . . . ?
C6 C5 C10 C11 87.3(4) . . . . ?
C6 C5 C10 C17 -40.5(5) . . . . ?
C6 C7 C8 C9 -0.6(6) . . . . ?
C7 C8 C9 C4 1.1(6) . . . . ?
C7 C8 C9 C24 -178.7(4) . . . . ?
C8 C9 C24 C25 -86.9(4) . . . . ?
C8 C9 C24 C31 40.4(5) . . . . ?
C9 C4 C5 C6 0.2(6) . . . . ?
C9 C4 C5 C10 178.2(4) . . . . ?
C9 C24 C25 C26 20.6(6) . . . . ?
C9 C24 C25 C30 -161.3(4) . . . . ?
C9 C24 C31 C32 64.1(5) . . . . ?
C9 C24 C31 C36 -112.9(4) . . . . ?
C10 C5 C6 C7 -177.7(4) . . . . ?
C10 C11 C12 C13 178.1(4) . . . . ?
C10 C11 C16 C15 -178.0(4) . . . . ?
C10 C17 C18 C19 -179.6(4) . . . . ?
C10 C17 C22 C21 -179.9(4) . . . . ?
C11 C10 C17 C18 -13.2(5) . . . . ?
C11 C10 C17 C22 167.2(4) . . . . ?
C11 C12 C13 C14 -0.2(8) . . . . ?
C12 C11 C16 C15 -1.1(7) . . . . ?
C12 C13 C14 C15 -0.7(8) . . . . ?
C13 C14 C15 C16 0.7(8) . . . . ?
C14 C15 C16 C11 0.2(8) . . . . ?
C16 C11 C12 C13 1.1(7) . . . . ?
C17 C10 C11 C12 -80.1(4) . . . . ?
C17 C10 C11 C16 96.8(4) . . . . ?
C17 C18 C19 C20 0.6(7) . . . . ?
C18 C17 C22 C21 0.4(6) . . . . ?
C18 C19 C20 C21 -1.6(7) . . . . ?
C19 C20 C21 C22 2.1(8) . . . . ?
C20 C21 C22 C17 -1.5(7) . . . . ?
C22 C17 C18 C19 0.0(6) . . . . ?
C23 C7 C8 C9 176.7(4) . . . . ?
C24 C25 C26 C27 177.3(4) . . . . ?
C24 C25 C30 C29 -176.8(4) . . . . ?
C24 C31 C32 C33 -178.7(4) . . . . ?
C24 C31 C36 C35 178.0(4) . . . . ?
C25 C24 C31 C32 -168.4(4) . . . . ?
C25 C24 C31 C36 14.6(5) . . . . ?
C25 C26 C27 C28 -0.2(8) . . . . ?
C26 C25 C30 C29 1.4(7) . . . . ?
C26 C27 C28 C29 0.5(8) . . . . ?
C27 C28 C29 C30 0.1(8) . . . . ?
C28 C29 C30 C25 -1.1(8) . . . . ?
C30 C25 C26 C27 -0.8(7) . . . . ?
C31 C24 C25 C26 -105.8(4) . . . . ?
C31 C24 C25 C30 72.3(5) . . . . ?
C31 C32 C33 C34 1.1(7) . . . . ?
C32 C31 C36 C35 1.0(6) . . . . ?
C32 C33 C34 C35 -0.2(7) . . . . ?
C33 C34 C35 C36 -0.3(7) . . . . ?
C34 C35 C36 C31 -0.1(7) . . . . ?
C36 C31 C32 C33 -1.5(6) . . . . ?
C37 N2 C1 Cu1 5.1(5) . . . . ?
C37 N2 C1 N1 -175.8(3) . . . . ?
C37 N2 C3 C2 175.8(4) . . . . ?
C37 C38 C39 C40 -0.4(6) . . . . ?
C37 C38 C43 C44 118.2(4) . . . . ?
C37 C38 C43 C50 -116.3(4) . . . . ?
C37 C42 C57 C58 -137.3(4) . . . . ?
C37 C42 C57 C64 95.2(5) . . . . ?
C38 C37 C42 C41 2.0(6) . . . . ?
C38 C37 C42 C57 -174.5(4) . . . . ?
C38 C39 C40 C41 2.7(6) . . . . ?
C38 C39 C40 C56 -180.0(4) . . . . ?
C38 C43 C44 C45 -95.2(4) . . . . ?
C38 C43 C44 C49 79.7(6) . . . . ?
C38 C43 C50 C51 36.2(6) . . . . ?
C38 C43 C50 C55 -147.2(4) . . . . ?
C39 C38 C43 C44 -64.8(5) . . . . ?
C39 C38 C43 C50 60.7(5) . . . . ?
C39 C40 C41 C42 -2.7(6) . . . . ?
C40 C41 C42 C37 0.4(6) . . . . ?
C40 C41 C42 C57 177.0(4) . . . . ?
C41 C42 C57 C58 46.2(5) . . . . ?
C41 C42 C57 C64 -81.4(5) . . . . ?
C42 C37 C38 C39 -2.0(6) . . . . ?
C42 C37 C38 C43 175.1(4) . . . . ?
C42 C57 C58 C59 -96.6(5) . . . . ?
C42 C57 C58 C63 80.4(5) . . . . ?
C42 C57 C64 C65 -2.9(6) . . . . ?
C42 C57 C64 C69 177.9(4) . . . . ?
C43 C38 C39 C40 -177.6(4) . . . . ?
C43 C44 C45 C46 174.5(4) . . . . ?
C43 C44 C49 C48 -174.8(5) . . . . ?
C43 C50 C51 C52 178.4(4) . . . . ?
C43 C50 C55 C54 -177.0(5) . . . . ?
C44 C43 C50 C51 159.7(4) . . . . ?
C44 C43 C50 C55 -23.7(6) . . . . ?
C44 C45 C46 C47 -0.1(8) . . . . ?
C45 C44 C49 C48 0.2(8) . . . . ?
C45 C46 C47 C48 1.8(9) . . . . ?
C46 C47 C48 C49 -2.6(10) . . . . ?
C47 C48 C49 C44 1.6(10) . . . . ?
C49 C44 C45 C46 -0.9(7) . . . . ?
C50 C43 C44 C45 140.6(4) . . . . ?
C50 C43 C44 C49 -44.4(6) . . . . ?
C50 C51 C52 C53 -1.4(9) . . . . ?
C56 C40 C41 C42 -180.0(4) . . . . ?
C57 C58 C59 C60 176.4(4) . . . . ?
C57 C58 C63 C62 -177.4(5) . . . . ?
C57 C64 C65 C66 -179.8(5) . . . . ?
C57 C64 C69 C68 177.7(5) . . . . ?
C58 C57 C64 C65 -129.4(5) . . . . ?
C58 C57 C64 C69 51.3(6) . . . . ?
C58 C59 C60 C61 1.0(8) . . . . ?
C59 C58 C63 C62 -0.2(7) . . . . ?
C59 C60 C61 C62 -0.4(9) . . . . ?
C60 C61 C62 C63 -0.5(9) . . . . ?
C61 C62 C63 C58 0.8(9) . . . . ?
C63 C58 C59 C60 -0.7(7) . . . . ?
C64 C57 C58 C59 30.5(6) . . . . ?
C64 C57 C58 C63 -152.4(4) . . . . ?
C64 C65 C66 C67 1.9(9) . . . . ?
C65 C64 C69 C68 -1.5(8) . . . . ?
C65 C66 C67 C68 -1.2(10) . . . . ?
C66 C67 C68 C69 -0.9(10) . . . . ?
C67 C68 C69 C64 2.3(10) . . . . ?
C69 C64 C65 C66 -0.5(8) . . . . ?
C70 C71 C73 C75 178.4(6) . . . . ?
C70 C72 C74 C75 178.6(8) . . . . ?
C76 C75 C73 C71 68.8(10) . . . . ?
C76 C75 C74 C72 161.5(9) . . . . ?
C73 C75 C76 C77 171.6(7) . . . . ?
C51 C50 C55 C54 -0.4(8) . . . . ?
C51 C52 C53 C54 -0.2(10) . . . . ?
C52 C53 C54 C55 1.5(10) . . . . ?
C53 C54 C55 C50 -1.2(9) . . . . ?
C55 C50 C51 C52 1.7(7) . . . . ?
C74 C75 C76 C77 -172.5(6) . . . . ?
Cu2 C147 C148 C149 54.0(5) . . . . ?
N3 C79 C80 N4 -0.4(4) . . . . ?
N3 C81 C82 C83 -175.6(4) . . . . ?
N3 C81 C82 C87 8.1(5) . . . . ?
N3 C81 C86 C85 176.0(3) . . . . ?
N3 C81 C86 C101 -4.0(5) . . . . ?
N4 C114 C115 C116 -176.7(4) . . . . ?
N4 C114 C115 C120 4.6(6) . . . . ?
N4 C114 C119 C118 178.1(4) . . . . ?
N4 C114 C119 C134 0.0(6) . . . . ?
C78 N3 C79 C80 0.7(4) . . . . ?
C78 N3 C81 C82 79.5(5) . . . . ?
C78 N3 C81 C86 -97.8(4) . . . . ?
C78 N4 C80 C79 0.0(4) . . . . ?
C78 N4 C114 C115 77.4(5) . . . . ?
C78 N4 C114 C119 -100.0(4) . . . . ?
C79 N3 C78 Cu2 177.2(3) . . . . ?
C79 N3 C78 N4 -0.7(4) . . . . ?
C79 N3 C81 C82 -100.3(5) . . . . ?
C79 N3 C81 C86 82.4(5) . . . . ?
C80 N4 C78 Cu2 -177.3(3) . . . . ?
C80 N4 C78 N3 0.4(4) . . . . ?
C80 N4 C114 C115 -100.1(5) . . . . ?
C80 N4 C114 C119 82.5(5) . . . . ?
C81 N3 C78 Cu2 -2.6(5) . . . . ?
C81 N3 C78 N4 179.5(3) . . . . ?
C81 N3 C79 C80 -179.5(3) . . . . ?
C81 C82 C83 C84 -1.3(6) . . . . ?
C81 C82 C87 C88 -151.5(4) . . . . ?
C81 C82 C87 C94 78.1(4) . . . . ?
C81 C86 C101 C102 133.4(4) . . . . ?
C81 C86 C101 C108 -97.8(4) . . . . ?
C82 C81 C86 C85 -1.2(6) . . . . ?
C82 C81 C86 C101 178.8(4) . . . . ?
C82 C83 C84 C85 0.7(6) . . . . ?
C82 C83 C84 C100 -178.4(4) . . . . ?
C82 C87 C88 C89 -107.3(5) . . . . ?
C82 C87 C88 C93 72.8(5) . . . . ?
C82 C87 C94 C95 -145.9(4) . . . . ?
C82 C87 C94 C99 31.1(5) . . . . ?
C83 C82 C87 C88 32.4(5) . . . . ?
C83 C82 C87 C94 -98.0(4) . . . . ?
C83 C84 C85 C86 -0.4(6) . . . . ?
C84 C85 C86 C81 0.6(6) . . . . ?
C84 C85 C86 C101 -179.4(4) . . . . ?
C85 C86 C101 C102 -46.6(5) . . . . ?
C85 C86 C101 C108 82.2(4) . . . . ?
C86 C81 C82 C83 1.6(6) . . . . ?
C86 C81 C82 C87 -174.6(4) . . . . ?
C86 C101 C102 C103 90.2(4) . . . . ?
C86 C101 C102 C107 -90.3(5) . . . . ?
C86 C101 C108 C109 178.5(4) . . . . ?
C86 C101 C108 C113 -0.4(5) . . . . ?
C87 C82 C83 C84 174.8(4) . . . . ?
C87 C88 C89 C90 -178.5(4) . . . . ?
C87 C88 C93 C92 178.9(4) . . . . ?
C87 C94 C95 C96 178.3(4) . . . . ?
C87 C94 C99 C98 -178.5(4) . . . . ?
C88 C87 C94 C95 84.8(5) . . . . ?
C88 C87 C94 C99 -98.2(4) . . . . ?
C88 C89 C90 C91 -0.9(7) . . . . ?
C89 C88 C93 C92 -1.0(7) . . . . ?
C89 C90 C91 C92 -0.2(8) . . . . ?
C90 C91 C92 C93 0.7(7) . . . . ?
C91 C92 C93 C88 0.0(7) . . . . ?
C93 C88 C89 C90 1.5(7) . . . . ?
C94 C87 C88 C89 20.2(6) . . . . ?
C94 C87 C88 C93 -159.7(4) . . . . ?
C94 C95 C96 C97 -0.6(8) . . . . ?
C95 C94 C99 C98 -1.5(6) . . . . ?
C95 C96 C97 C98 0.2(8) . . . . ?
C96 C97 C98 C99 -0.6(7) . . . . ?
C97 C98 C99 C94 1.2(7) . . . . ?
C99 C94 C95 C96 1.2(7) . . . . ?
C100 C84 C85 C86 178.8(4) . . . . ?
C101 C102 C103 C104 179.0(4) . . . . ?
C101 C102 C107 C106 -178.4(4) . . . . ?
C101 C108 C109 C110 -178.4(4) . . . . ?
C101 C108 C113 C112 179.3(4) . . . . ?
C102 C101 C108 C109 -52.2(5) . . . . ?
C102 C101 C108 C113 128.9(4) . . . . ?
C102 C103 C104 C105 -0.3(7) . . . . ?
C103 C102 C107 C106 1.1(7) . . . . ?
C103 C104 C105 C106 0.4(8) . . . . ?
C104 C105 C106 C107 0.2(9) . . . . ?
C105 C106 C107 C102 -1.0(8) . . . . ?
C107 C102 C103 C104 -0.5(6) . . . . ?
C108 C101 C102 C103 -39.5(5) . . . . ?
C108 C101 C102 C107 140.0(4) . . . . ?
C108 C109 C110 C111 -0.8(7) . . . . ?
C109 C108 C113 C112 0.5(6) . . . . ?
C109 C110 C111 C112 0.1(8) . . . . ?
C110 C111 C112 C113 1.0(8) . . . . ?
C111 C112 C113 C108 -1.3(7) . . . . ?
C113 C108 C109 C110 0.5(6) . . . . ?
C114 N4 C78 Cu2 4.9(5) . . . . ?
C114 N4 C78 N3 -177.4(3) . . . . ?
C114 N4 C80 C79 177.7(4) . . . . ?
C114 C115 C116 C117 -0.9(6) . . . . ?
C114 C115 C120 C121 88.1(4) . . . . ?
C114 C115 C120 C127 -142.1(4) . . . . ?
C114 C119 C134 C135 -101.3(5) . . . . ?
C114 C119 C134 C141 131.3(4) . . . . ?
C115 C114 C119 C118 0.8(6) . . . . ?
C115 C114 C119 C134 -177.3(4) . . . . ?
C115 C116 C117 C118 -0.2(6) . . . . ?
C115 C116 C117 C133 178.3(4) . . . . ?
C115 C120 C121 C122 -144.5(4) . . . . ?
C115 C120 C121 C126 37.3(5) . . . . ?
C115 C120 C127 C128 -115.3(4) . . . . ?
C115 C120 C127 C132 67.3(5) . . . . ?
C116 C115 C120 C121 -90.6(5) . . . . ?
C116 C115 C120 C127 39.2(5) . . . . ?
C116 C117 C118 C119 1.7(6) . . . . ?
C117 C118 C119 C114 -2.0(6) . . . . ?
C117 C118 C119 C134 176.1(4) . . . . ?
C118 C119 C134 C135 80.7(5) . . . . ?
C118 C119 C134 C141 -46.8(5) . . . . ?
C119 C114 C115 C116 0.7(6) . . . . ?
C119 C114 C115 C120 -178.0(4) . . . . ?
C119 C134 C135 C136 -1.1(6) . . . . ?
C119 C134 C135 C140 177.2(4) . . . . ?
C119 C134 C141 C142 99.7(5) . . . . ?
C119 C134 C141 C146 -77.3(5) . . . . ?
C120 C115 C116 C117 177.8(4) . . . . ?
C120 C121 C122 C123 -178.4(4) . . . . ?
C120 C121 C126 C125 177.4(4) . . . . ?
C120 C127 C128 C129 -177.0(4) . . . . ?
C120 C127 C132 C131 176.5(4) . . . . ?
C121 C120 C127 C128 13.5(5) . . . . ?
C121 C120 C127 C132 -163.9(4) . . . . ?
C121 C122 C123 C124 1.1(7) . . . . ?
C122 C121 C126 C125 -0.8(6) . . . . ?
C122 C123 C124 C125 -1.1(7) . . . . ?
C123 C124 C125 C126 0.2(7) . . . . ?
C124 C125 C126 C121 0.8(6) . . . . ?
C126 C121 C122 C123 -0.2(6) . . . . ?
C127 C120 C121 C122 86.3(4) . . . . ?
C127 C120 C121 C126 -91.8(4) . . . . ?
C127 C128 C129 C130 0.8(7) . . . . ?
C128 C127 C132 C131 -1.0(7) . . . . ?
C128 C129 C130 C131 -1.4(8) . . . . ?
C129 C130 C131 C132 0.8(9) . . . . ?
C130 C131 C132 C127 0.4(8) . . . . ?
C132 C127 C128 C129 0.4(7) . . . . ?
C133 C117 C118 C119 -176.8(4) . . . . ?
C134 C135 C136 C137 179.8(5) . . . . ?
C134 C135 C140 C139 179.4(5) . . . . ?
C134 C141 C142 C143 -174.7(5) . . . . ?
C134 C141 C146 C145 175.5(4) . . . . ?
C135 C134 C141 C142 -27.9(6) . . . . ?
C135 C134 C141 C146 155.1(4) . . . . ?
C135 C136 C137 C138 0.9(9) . . . . ?
C136 C135 C140 C139 -2.3(7) . . . . ?
C136 C137 C138 C139 -2.6(9) . . . . ?
C137 C138 C139 C140 1.8(9) . . . . ?
C138 C139 C140 C135 0.7(9) . . . . ?
C140 C135 C136 C137 1.6(7) . . . . ?
C141 C134 C135 C136 123.7(5) . . . . ?
C141 C134 C135 C140 -58.0(5) . . . . ?
C141 C142 C143 C144 -1.7(9) . . . . ?
C142 C141 C146 C145 -1.5(7) . . . . ?
C142 C143 C144 C145 0.4(11) . . . . ?
C143 C144 C145 C146 0.4(10) . . . . ?
C144 C145 C146 C141 0.1(9) . . . . ?
C146 C141 C142 C143 2.2(7) . . . . ?
C147 C148 C149 C150 179.5(5) . . . . ?
C148 C149 C150 C152 -176.2(6) . . . . ?
C149 C150 C152 C154 71.9(9) . . . . ?
C156 C157 C158 C159 1.6(9) . . . . ?
C157 C156 C161 C160 3.2(9) . . . . ?
C157 C158 C159 C160 1.5(10) . . . . ?
C158 C159 C160 C161 -2.3(10) . . . . ?
C159 C160 C161 C156 -0.1(10) . . . . ?
C161 C156 C157 C158 -4.0(8) . . . . ?
C162 C156 C157 C158 178.9(5) . . . . ?
C162 C156 C161 C160 -179.7(6) . . . . ?
C163 C164 C165 C166 0.0(10) . . . . ?
C164 C163 C168 C167 -0.3(10) . . . . ?
C164 C165 C166 C167 -0.6(10) . . . . ?
C165 C166 C167 C168 0.7(11) . . . . ?
C166 C167 C168 C163 -0.3(11) . . . . ?
C168 C163 C164 C165 0.4(10) . . . . ?
C169 C163 C164 C165 -177.1(6) . . . . ?
C169 C163 C168 C167 177.2(7) . . . . ?
